data_1547998
loop_
_publ_author_name
'Matthew Gregson'
'Erli Lu'
'David P. Mills'
'Floriana Tuna'
'Eric J. L. McInnes'
'Christoph Hennig'
'Andreas C. Scheinost'
'Jonathan McMaster'
'William Lewis'
'Alexander J. Blake'
'Andrew Kerridge'
'Stephen T. Liddle'

_publ_section_title
;
 The inverse-trans-influence in tetravalent lanthanide and actinide
 bis(carbene) complexes
;
_journal_name_full 'Nature Communications'
_journal_page_first 14137
_journal_paper_doi 10.1038/ncomms14137
_journal_volume 8
_journal_year 2017
_chemical_formula_moiety 'C62 H76 N4 P4 Pr Si4, 2(C10 H20 K0.5 O4), C7 H8'
_chemical_formula_sum 'C89 H124 K N4 O8 P4 Pr Si4'
_chemical_formula_weight 1794.16
_space_group_crystal_system triclinic
_space_group_IT_number 2
_space_group_name_Hall '-P 1'
_space_group_name_H-M_alt 'P -1'
_symmetry_space_group_name_Hall '-P 1'
_symmetry_space_group_name_H-M 'P -1'
_atom_sites_solution_hydrogens geom
_atom_sites_solution_primary iterative
_atom_sites_solution_secondary difmap
_cell_angle_alpha 71.135(3)
_cell_angle_beta 64.209(4)
_cell_angle_gamma 65.333(3)
_cell_formula_units_Z 2
_cell_length_a 16.9776(6)
_cell_length_b 17.8949(6)
_cell_length_c 19.1874(7)
_cell_measurement_reflns_used 19042
_cell_measurement_temperature 120(2)
_cell_measurement_theta_max 74.2550
_cell_measurement_theta_min 2.5850
_cell_volume 4697.6(3)
_computing_cell_refinement
;
CrysAlisPro, Agilent Technologies,
Version 1.171.37.33 (release 27-03-2014 CrysAlis171 .NET)
(compiled Mar 27 2014,17:12:48)
;
_computing_data_collection
;
CrysAlisPro, Agilent Technologies,
Version 1.171.37.33 (release 27-03-2014 CrysAlis171 .NET)
(compiled Mar 27 2014,17:12:48)
;
_computing_data_reduction
;
CrysAlisPro, Agilent Technologies,
Version 1.171.37.33 (release 27-03-2014 CrysAlis171 .NET)
(compiled Mar 27 2014,17:12:48)
;
_computing_molecular_graphics 'Olex2 (Dolomanov et al., 2009)'
_computing_publication_material 'Olex2 (Dolomanov et al., 2009)'
_computing_structure_refinement 'ShelXL (Sheldrick, 2008)'
_computing_structure_solution
;
Superflip (Palatinus & Chapuis, 2007;Palatinus & van der Lee, 2008;
Palatinus et al., 2012)
;
_diffrn_ambient_environment 'N2 gas'
_diffrn_ambient_temperature 120(2)
_diffrn_crystal_treatment 'flash frozen in gaseous N2'
_diffrn_detector 'CCD area detector'
_diffrn_detector_area_resol_mean 10.6296
_diffrn_detector_type 'Agilent Diffraction Atlas detector'
_diffrn_measured_fraction_theta_full 0.998
_diffrn_measured_fraction_theta_max 0.964
_diffrn_measurement_details
;
#__ type_ start__ end____ width___ exp.time_
  1 omega   82.00  178.00   1.0000   12.0000
omega____ theta____ kappa____ phi______ frames
    -      104.4641   30.0000  120.0000 96

#__ type_ start__ end____ width___ exp.time_
  2 omega   68.00  101.00   1.0000    3.0000
omega____ theta____ kappa____ phi______ frames
    -       42.5973  142.0000   90.0000 33

#__ type_ start__ end____ width___ exp.time_
  3 omega   59.00  177.00   1.0000   12.0000
omega____ theta____ kappa____ phi______ frames
    -      104.4641   15.0000   60.0000 118

#__ type_ start__ end____ width___ exp.time_
  4 omega   86.00  117.00   1.0000   12.0000
omega____ theta____ kappa____ phi______ frames
    -      104.4641 -125.0000  150.0000 31

#__ type_ start__ end____ width___ exp.time_
  5 omega   42.00   90.00   1.0000   12.0000
omega____ theta____ kappa____ phi______ frames
    -      104.4641  -30.0000   90.0000 48

#__ type_ start__ end____ width___ exp.time_
  6 omega   43.00  124.00   1.0000   12.0000
omega____ theta____ kappa____ phi______ frames
    -      104.4641  -61.0000   30.0000 81

#__ type_ start__ end____ width___ exp.time_
  7 omega   64.00   96.00   1.0000   12.0000
omega____ theta____ kappa____ phi______ frames
    -      104.4641  -94.0000  -60.0000 32

#__ type_ start__ end____ width___ exp.time_
  8 omega   45.00   87.00   1.0000   12.0000
omega____ theta____ kappa____ phi______ frames
    -      104.4641  -45.0000  -30.0000 42

#__ type_ start__ end____ width___ exp.time_
  9 omega   33.00   87.00   1.0000   12.0000
omega____ theta____ kappa____ phi______ frames
    -      104.4641  -45.0000 -120.0000 54

#__ type_ start__ end____ width___ exp.time_
 10 omega   47.00   99.00   1.0000   12.0000
omega____ theta____ kappa____ phi______ frames
    -      104.4641  -94.0000 -180.0000 52

#__ type_ start__ end____ width___ exp.time_
 11 omega   42.00  120.00   1.0000   12.0000
omega____ theta____ kappa____ phi______ frames
    -      104.4641 -125.0000  -60.0000 78

#__ type_ start__ end____ width___ exp.time_
 12 omega   32.00  108.00   1.0000   12.0000
omega____ theta____ kappa____ phi______ frames
    -      104.4641  -94.0000    0.0000 76

#__ type_ start__ end____ width___ exp.time_
 13 omega   37.00   63.00   1.0000   12.0000
omega____ theta____ kappa____ phi______ frames
    -      104.4641  -30.0000  150.0000 26

#__ type_ start__ end____ width___ exp.time_
 14 omega   41.00   96.00   1.0000   12.0000
omega____ theta____ kappa____ phi______ frames
    -      104.4641  -45.0000  150.0000 55

#__ type_ start__ end____ width___ exp.time_
 15 omega   25.00   51.00   1.0000   12.0000
omega____ theta____ kappa____ phi______ frames
    -      104.4641  -94.0000  -60.0000 26

#__ type_ start__ end____ width___ exp.time_
 16 omega  -27.00   68.00   1.0000    3.0000
omega____ theta____ kappa____ phi______ frames
    -       42.5973  -57.0000   30.0000 95

#__ type_ start__ end____ width___ exp.time_
 17 omega   16.00  111.00   1.0000    3.0000
omega____ theta____ kappa____ phi______ frames
    -       42.5973   57.0000 -180.0000 95

#__ type_ start__ end____ width___ exp.time_
 18 omega  -38.00   23.00   1.0000    3.0000
omega____ theta____ kappa____ phi______ frames
    -      -38.5000   37.0000  -60.0000 61

#__ type_ start__ end____ width___ exp.time_
 19 omega  -85.00  -36.00   1.0000    3.0000
omega____ theta____ kappa____ phi______ frames
    -      -38.5000  125.0000 -120.0000 49
;
_diffrn_measurement_device '\k-geometry diffractometer'
_diffrn_measurement_device_type 'GV1000, Atlas'
_diffrn_measurement_method '\w scans'
_diffrn_measurement_specimen_support 'MiTeGen micromount'
_diffrn_orient_matrix_UB_11 -0.0712766000
_diffrn_orient_matrix_UB_12 0.0448749000
_diffrn_orient_matrix_UB_13 -0.0418958000
_diffrn_orient_matrix_UB_21 0.0791813000
_diffrn_orient_matrix_UB_22 0.0004614000
_diffrn_orient_matrix_UB_23 -0.0801224000
_diffrn_orient_matrix_UB_31 0.0019536000
_diffrn_orient_matrix_UB_32 -0.0850787000
_diffrn_orient_matrix_UB_33 -0.0047982000
_diffrn_radiation_collimation 'focusing mirrors'
_diffrn_radiation_monochromator mirror
_diffrn_radiation_probe x-ray
_diffrn_radiation_type CuK\a
_diffrn_radiation_wavelength 1.54184
_diffrn_reflns_av_R_equivalents 0.0521
_diffrn_reflns_av_unetI/netI 0.0588
_diffrn_reflns_Laue_measured_fraction_full 0.998
_diffrn_reflns_Laue_measured_fraction_max 0.964
_diffrn_reflns_limit_h_max 20
_diffrn_reflns_limit_h_min -21
_diffrn_reflns_limit_k_max 14
_diffrn_reflns_limit_k_min -22
_diffrn_reflns_limit_l_max 23
_diffrn_reflns_limit_l_min -23
_diffrn_reflns_number 35419
_diffrn_reflns_point_group_measured_fraction_full 0.998
_diffrn_reflns_point_group_measured_fraction_max 0.964
_diffrn_reflns_theta_full 67.684
_diffrn_reflns_theta_max 74.581
_diffrn_reflns_theta_min 2.597
_diffrn_source 'microfocus sealed tube'
_diffrn_source_target Cu
_diffrn_source_type 'Agilent Diffraction microfocus tube'
_exptl_absorpt_coefficient_mu 5.927
_exptl_absorpt_correction_T_max 0.610
_exptl_absorpt_correction_T_min 0.393
_exptl_absorpt_correction_type gaussian
_exptl_absorpt_process_details
;
CrysAlisPro, Agilent Technologies,
Version 1.171.37.33 (release 27-03-2014 CrysAlis171 .NET)
(compiled Mar 27 2014,17:12:48)
Numerical absorption correction based on gaussian integration over
			a multifaceted crystal model
Empirical absorption correction using spherical harmonics,
 implemented in SCALE3 ABSPACK scaling algorithm.
;
_exptl_crystal_colour 'clear yellow'
_exptl_crystal_colour_lustre clear
_exptl_crystal_colour_modifier .
_exptl_crystal_colour_primary yellow
_exptl_crystal_density_diffrn 1.268
_exptl_crystal_description block
_exptl_crystal_F_000 1888
_exptl_crystal_size_max 0.2814
_exptl_crystal_size_mid 0.1938
_exptl_crystal_size_min 0.1139
_refine_diff_density_max 3.239
_refine_diff_density_min -1.400
_refine_diff_density_rms 0.116
_refine_ls_extinction_coef .
_refine_ls_extinction_method none
_refine_ls_goodness_of_fit_ref 1.048
_refine_ls_hydrogen_treatment constr
_refine_ls_matrix_type full
_refine_ls_number_parameters 1077
_refine_ls_number_reflns 18557
_refine_ls_number_restraints 177
_refine_ls_restrained_S_all 1.046
_refine_ls_R_factor_all 0.0580
_refine_ls_R_factor_gt 0.0558
_refine_ls_shift/su_max 0.001
_refine_ls_shift/su_mean 0.000
_refine_ls_structure_factor_coef Fsqd
_refine_ls_weighting_details 'w=1/[\s^2^(Fo^2^)+(0.1109P)^2^+0.1660P] where P=(Fo^2^+2Fc^2^)/3'
_refine_ls_weighting_scheme calc
_refine_ls_wR_factor_gt 0.1517
_refine_ls_wR_factor_ref 0.1554
_reflns_Friedel_coverage 0.000
_reflns_Friedel_fraction_full .
_reflns_Friedel_fraction_max .
_reflns_number_gt 17525
_reflns_number_total 18557
_reflns_threshold_expression 'I > 2\s(I)'
_cod_data_source_file ncomms14137-s4.cif
_cod_data_source_block 2Pr
_cod_database_code 1547998
_chemical_oxdiff_formula 'C82 H116 K1 N4 O8 P4 Pr1 Si4'
_shelx_space_group_comment
;
The symmetry employed for this shelxl refinement is uniquely defined
by the following loop, which should always be used as a source of
symmetry information in preference to the above space-group names.
They are only intended as comments.
;
_reflns_odcompleteness_completeness 99.86
_reflns_odcompleteness_iscentric 1
_reflns_odcompleteness_theta 66.97
_olex2_refinement_description
;
1. Fixed Uiso
 At 1.2 times of:
  All C(H) groups, All C(H,H) groups
 At 1.5 times of:
  All C(H,H,H) groups
2. Restrained distances
 C80A-C79A \\sim C80-C79 \\sim C82-C81 \\sim C82A-C81A \\sim C72-C71 \\sim
C70-C69
 with sigma of 0.01
 C81-C80 \\sim C81A-C80A \\sim C71-C70
 with sigma of 0.01
 K2-O8 \\sim K1-O4 \\sim K2-O8A
 with sigma of 0.01
 O8A-C82A \\sim O8-C82 \\sim O8A-C79A \\sim O8-C79 \\sim O4-C72 \\sim O4-C69
 with sigma of 0.01
 C79A-C81A \\sim C80A-C82A \\sim C81-C79 \\sim C80-C82
 with sigma of 0.01
 C84A-C83A \\sim C84-C83
 with sigma of 0.01
 C85-C84 \\sim C85A-C84A \\sim C89-C84 \\sim C89A-C84A
 with sigma of 0.01
 C86A-C85A \\sim C86-C85 \\sim C89-C88 \\sim C89A-C88A
 with sigma of 0.01
 C87A-C86A \\sim C87-C86 \\sim C88A-C87A \\sim C88-C87
 with sigma of 0.01
 C83-C85 \\sim C83-C89
 with sigma of 0.02
 C83A-C89A \\sim C83A-C85A
 with sigma of 0.02
3. Uiso/Uaniso restraints and constraints
C86 \\sim C85 \\sim C87 \\sim C89 \\sim C88 \\sim C84 \\sim C83: within 1.7A
with sigma of 0.02 and sigma for terminal atoms of 0.04
4. Rigid body (RIGU) restrains
 C86, C85, C87, C89, C88, C84, C83, C83A, C84A, C89A, C88A, C87A, C86A
 with sigma for 1-2 distances of 0.002 and sigma for 1-3 distances of 0.002
5. Others
 Sof(O8)=Sof(C82)=Sof(H82C)=Sof(H82D)=Sof(C79)=Sof(H79C)=Sof(H79D)=Sof(C80)=
 Sof(H80C)=Sof(H80D)=Sof(C81)=Sof(H81C)=Sof(H81D)=1-FVAR(1)
 Sof(C79A)=Sof(H79A)=Sof(H79B)=Sof(C80A)=Sof(H80A)=Sof(H80B)=Sof(C81A)=
 Sof(H81A)=Sof(H81B)=Sof(C82A)=Sof(H82A)=Sof(H82B)=Sof(O8A)=FVAR(1)
 Sof(C83A)=Sof(H83D)=Sof(H83E)=Sof(H83F)=Sof(C84A)=Sof(C85A)=Sof(H85A)=
 Sof(C86A)=Sof(H86A)=Sof(C87A)=Sof(H87A)=Sof(C88A)=Sof(H88A)=Sof(C89A)=
 Sof(H89A)=1-FVAR(2)
 Sof(C83)=Sof(H83A)=Sof(H83B)=Sof(H83C)=Sof(C84)=Sof(C85)=Sof(H85)=Sof(C86)=
 Sof(H86)=Sof(C87)=Sof(H87)=Sof(C88)=Sof(H88)=Sof(C89)=Sof(H89)=FVAR(2)
6.a Secondary CH2 refined with riding coordinates:
 C73(H73A,H73B), C74(H74A,H74B), C75(H75A,H75B), C76(H76A,H76B), C77(H77A,
 H77B), C78(H78A,H78B), C63(H63A,H63B), C64(H64A,H64B), C65(H65A,H65B),
 C66(H66A,H66B), C67(H67A,H67B), C68(H68A,H68B), C79A(H79A,H79B), C80A(H80A,
 H80B), C81A(H81A,H81B), C82A(H82A,H82B), C82(H82C,H82D), C79(H79C,H79D),
 C80(H80C,H80D), C81(H81C,H81D), C69(H69A,H69B), C72(H72A,H72B), C71(H71A,H71B),
  C70(H70A,H70B)
6.b Aromatic/amide H refined with riding coordinates:
 C3(H3), C4(H4), C5(H5), C6(H6), C7(H7), C9(H9), C10(H10), C11(H11), C12(H12),
 C13(H13), C18(H18), C19(H19), C20(H20), C21(H21), C22(H22), C24(H24), C25(H25),
  C26(H26), C27(H27), C28(H28), C34(H34), C35(H35), C36(H36), C37(H37),
 C38(H38), C40(H40), C41(H41), C42(H42), C43(H43), C44(H44), C49(H49), C50(H50),
  C51(H51), C52(H52), C53(H53), C55(H55), C56(H56), C57(H57), C58(H58),
 C59(H59), C85(H85), C86(H86), C87(H87), C88(H88), C89(H89), C85A(H85A),
 C86A(H86A), C87A(H87A), C88A(H88A), C89A(H89A)
6.c Idealised Me refined as rotating group:
 C14(H14A,H14B,H14C), C15(H15A,H15B,H15C), C16(H16A,H16B,H16C), C29(H29A,H29B,
 H29C), C30(H30A,H30B,H30C), C31(H31A,H31B,H31C), C45(H45A,H45B,H45C), C46(H46A,
 H46B,H46C), C47(H47A,H47B,H47C), C60(H60A,H60B,H60C), C61(H61A,H61B,H61C),
 C62(H62A,H62B,H62C), C83(H83A,H83B,H83C), C83A(H83D,H83E,H83F)
;
_shelx_shelxl_version_number 2014/7
_olex2_exptl_crystal_mounting_method 'in fomblin film on a micromount'
_olex2_submission_special_instructions 'No special instructions were received'

loop_
_space_group_symop_operation_xyz
'x, y, z'
'-x, -y, -z'

loop_
_atom_site_label
_atom_site_type_symbol
_atom_site_fract_x
_atom_site_fract_y
_atom_site_fract_z
_atom_site_U_iso_or_equiv
_atom_site_adp_type
_atom_site_occupancy
_atom_site_site_symmetry_order
_atom_site_calc_flag
_atom_site_refinement_flags_posn
_atom_site_refinement_flags_adp
_atom_site_refinement_flags_occupancy
_atom_site_disorder_assembly
_atom_site_disorder_group
Pr1 Pr 0.78472(2) 0.23188(2) 0.74338(2) 0.01913(8) Uani 1 1 d . . . . .
P1 P 0.79126(6) 0.34864(5) 0.57963(5) 0.02058(17) Uani 1 1 d . . . . .
P2 P 0.89832(6) 0.35554(5) 0.68095(5) 0.02000(16) Uani 1 1 d . . . . .
P3 P 0.79781(6) 0.04370(5) 0.81329(5) 0.02171(17) Uani 1 1 d . . . . .
P4 P 0.63522(6) 0.19187(6) 0.90732(5) 0.02591(19) Uani 1 1 d . . . . .
Si1 Si 0.65123(7) 0.26360(6) 0.61454(6) 0.0270(2) Uani 1 1 d . . . . .
Si2 Si 0.97402(7) 0.21767(6) 0.80333(6) 0.02507(19) Uani 1 1 d . . . . .
Si3 Si 0.94252(7) 0.03954(6) 0.64617(6) 0.02450(19) Uani 1 1 d . . . . .
Si4 Si 0.60605(7) 0.37321(7) 0.89903(7) 0.0336(2) Uani 1 1 d . . . . .
N1 N 0.7426(2) 0.27687(18) 0.61864(17) 0.0239(6) Uani 1 1 d . . . . .
N2 N 0.8979(2) 0.28102(19) 0.75561(18) 0.0248(6) Uani 1 1 d . . . . .
N3 N 0.8669(2) 0.07725(17) 0.73030(17) 0.0216(5) Uani 1 1 d . . . . .
N4 N 0.6461(2) 0.2829(2) 0.86422(19) 0.0292(7) Uani 1 1 d . . . . .
C1 C 0.8306(2) 0.3551(2) 0.6404(2) 0.0245(7) Uani 1 1 d . . . . .
C2 C 0.7091(3) 0.4475(2) 0.5507(2) 0.0259(7) Uani 1 1 d . . . . .
C3 C 0.6913(3) 0.4646(3) 0.4809(3) 0.0336(8) Uani 1 1 d . . . . .
H3 H 0.7248 0.4253 0.4461 0.040 Uiso 1 1 calc R . . . .
C4 C 0.6260(3) 0.5373(3) 0.4625(3) 0.0426(10) Uani 1 1 d . . . . .
H4 H 0.6147 0.5478 0.4153 0.051 Uiso 1 1 calc R . . . .
C5 C 0.5765(3) 0.5955(3) 0.5124(3) 0.0452(11) Uani 1 1 d . . . . .
H5 H 0.5310 0.6456 0.5000 0.054 Uiso 1 1 calc R . . . .
C6 C 0.5942(3) 0.5800(3) 0.5806(3) 0.0402(10) Uani 1 1 d . . . . .
H6 H 0.5610 0.6199 0.6148 0.048 Uiso 1 1 calc R . . . .
C7 C 0.6600(3) 0.5066(2) 0.5994(3) 0.0329(8) Uani 1 1 d . . . . .
H7 H 0.6715 0.4968 0.6463 0.040 Uiso 1 1 calc R . . . .
C8 C 0.8791(3) 0.3321(2) 0.4827(2) 0.0251(7) Uani 1 1 d . . . . .
C9 C 0.9348(3) 0.3827(2) 0.4458(2) 0.0312(8) Uani 1 1 d . . . . .
H9 H 0.9269 0.4237 0.4719 0.037 Uiso 1 1 calc R . . . .
C10 C 1.0016(3) 0.3746(3) 0.3716(3) 0.0384(9) Uani 1 1 d . . . . .
H10 H 1.0387 0.4101 0.3470 0.046 Uiso 1 1 calc R . . . .
C11 C 1.0140(3) 0.3151(3) 0.3336(3) 0.0432(10) Uani 1 1 d . . . . .
H11 H 1.0598 0.3091 0.2829 0.052 Uiso 1 1 calc R . . . .
C12 C 0.9596(4) 0.2638(3) 0.3695(3) 0.0470(11) Uani 1 1 d . . . . .
H12 H 0.9680 0.2228 0.3432 0.056 Uiso 1 1 calc R . . . .
C13 C 0.8926(3) 0.2719(3) 0.4440(3) 0.0371(9) Uani 1 1 d . . . . .
H13 H 0.8560 0.2361 0.4684 0.045 Uiso 1 1 calc R . . . .
C14 C 0.5408(3) 0.3526(3) 0.6437(3) 0.0397(9) Uani 1 1 d . . . . .
H14A H 0.5433 0.4013 0.6015 0.060 Uiso 1 1 calc GR . . . .
H14B H 0.5332 0.3667 0.6920 0.060 Uiso 1 1 calc GR . . . .
H14C H 0.4884 0.3362 0.6526 0.060 Uiso 1 1 calc GR . . . .
C15 C 0.6677(4) 0.2485(3) 0.5162(3) 0.0424(10) Uani 1 1 d . . . . .
H15A H 0.7220 0.1996 0.5008 0.064 Uiso 1 1 calc GR . . . .
H15B H 0.6770 0.2981 0.4770 0.064 Uiso 1 1 calc GR . . . .
H15C H 0.6127 0.2400 0.5194 0.064 Uiso 1 1 calc GR . . . .
C16 C 0.6322(3) 0.1675(3) 0.6852(2) 0.0324(8) Uani 1 1 d . . . . .
H16A H 0.6317 0.1689 0.7360 0.049 Uiso 1 1 calc GR . . . .
H16B H 0.6821 0.1182 0.6647 0.049 Uiso 1 1 calc GR . . . .
H16C H 0.5727 0.1648 0.6920 0.049 Uiso 1 1 calc GR . . . .
C17 C 1.0178(2) 0.3498(2) 0.6171(2) 0.0219(6) Uani 1 1 d . . . . .
C18 C 1.0638(3) 0.3959(2) 0.6217(2) 0.0311(8) Uani 1 1 d . . . . .
H18 H 1.0318 0.4344 0.6572 0.037 Uiso 1 1 calc R . . . .
C19 C 1.1565(3) 0.3863(3) 0.5748(3) 0.0379(9) Uani 1 1 d . . . . .
H19 H 1.1867 0.4187 0.5781 0.045 Uiso 1 1 calc R . . . .
C20 C 1.2038(3) 0.3300(3) 0.5241(3) 0.0391(9) Uani 1 1 d . . . . .
H20 H 1.2671 0.3225 0.4930 0.047 Uiso 1 1 calc R . . . .
C21 C 1.1586(3) 0.2839(3) 0.5184(3) 0.0393(9) Uani 1 1 d . . . . .
H21 H 1.1913 0.2447 0.4836 0.047 Uiso 1 1 calc R . . . .
C22 C 1.0659(3) 0.2951(2) 0.5635(2) 0.0309(8) Uani 1 1 d . . . . .
H22 H 1.0351 0.2651 0.5577 0.037 Uiso 1 1 calc R . . . .
C23 C 0.8531(2) 0.4561(2) 0.7132(2) 0.0258(7) Uani 1 1 d . . . . .
C24 C 0.8198(3) 0.5282(2) 0.6646(3) 0.0319(8) Uani 1 1 d . . . . .
H24 H 0.8271 0.5251 0.6135 0.038 Uiso 1 1 calc R . . . .
C25 C 0.7760(3) 0.6048(3) 0.6896(3) 0.0396(9) Uani 1 1 d . . . . .
H25 H 0.7520 0.6534 0.6563 0.048 Uiso 1 1 calc R . . . .
C26 C 0.7672(3) 0.6102(3) 0.7631(3) 0.0427(10) Uani 1 1 d . . . . .
H26 H 0.7368 0.6625 0.7805 0.051 Uiso 1 1 calc R . . . .
C27 C 0.8030(3) 0.5390(3) 0.8115(3) 0.0444(11) Uani 1 1 d . . . . .
H27 H 0.7985 0.5426 0.8615 0.053 Uiso 1 1 calc R . . . .
C28 C 0.8456(3) 0.4623(3) 0.7860(3) 0.0339(8) Uani 1 1 d . . . . .
H28 H 0.8698 0.4136 0.8191 0.041 Uiso 1 1 calc R . . . .
C29 C 1.0326(3) 0.2725(3) 0.8245(3) 0.0380(9) Uani 1 1 d . . . . .
H29A H 0.9864 0.3099 0.8619 0.057 Uiso 1 1 calc GR . . . .
H29B H 1.0627 0.3051 0.7755 0.057 Uiso 1 1 calc GR . . . .
H29C H 1.0790 0.2311 0.8470 0.057 Uiso 1 1 calc GR . . . .
C30 C 1.0702(3) 0.1353(3) 0.7461(3) 0.0370(9) Uani 1 1 d . . . . .
H30A H 1.1086 0.1617 0.6976 0.056 Uiso 1 1 calc GR . . . .
H30B H 1.0440 0.1044 0.7330 0.056 Uiso 1 1 calc GR . . . .
H30C H 1.1081 0.0967 0.7778 0.056 Uiso 1 1 calc GR . . . .
C31 C 0.9056(3) 0.1648(3) 0.8977(3) 0.0369(9) Uani 1 1 d . . . . .
H31A H 0.8655 0.1461 0.8876 0.055 Uiso 1 1 calc GR . . . .
H31B H 0.8676 0.2041 0.9347 0.055 Uiso 1 1 calc GR . . . .
H31C H 0.9480 0.1165 0.9203 0.055 Uiso 1 1 calc GR . . . .
C32 C 0.7187(3) 0.1234(2) 0.8542(2) 0.0267(7) Uani 1 1 d . . . . .
C33 C 0.7485(3) -0.0250(2) 0.8036(2) 0.0266(7) Uani 1 1 d . . . . .
C34 C 0.8036(3) -0.0996(2) 0.7757(3) 0.0346(9) Uani 1 1 d . . . . .
H34 H 0.8689 -0.1164 0.7609 0.042 Uiso 1 1 calc R . . . .
C35 C 0.7637(3) -0.1505(3) 0.7692(3) 0.0406(10) Uani 1 1 d . . . . .
H35 H 0.8018 -0.2007 0.7486 0.049 Uiso 1 1 calc R . . . .
C36 C 0.6684(3) -0.1272(3) 0.7929(3) 0.0378(9) Uani 1 1 d . . . . .
H36 H 0.6411 -0.1625 0.7901 0.045 Uiso 1 1 calc R . . . .
C37 C 0.6132(3) -0.0536(3) 0.8204(3) 0.0373(9) Uani 1 1 d . . . . .
H37 H 0.5479 -0.0371 0.8354 0.045 Uiso 1 1 calc R . . . .
C38 C 0.6533(3) -0.0028(3) 0.8263(2) 0.0315(8) Uani 1 1 d . . . . .
H38 H 0.6148 0.0476 0.8463 0.038 Uiso 1 1 calc R . . . .
C39 C 0.8639(3) -0.0286(2) 0.8770(2) 0.0285(7) Uani 1 1 d . . . . .
C40 C 0.9534(3) -0.0330(3) 0.8611(3) 0.0347(8) Uani 1 1 d . . . . .
H40 H 0.9851 -0.0045 0.8125 0.042 Uiso 1 1 calc R . . . .
C41 C 0.9969(3) -0.0783(3) 0.9154(3) 0.0426(10) Uani 1 1 d . . . . .
H41 H 1.0580 -0.0800 0.9040 0.051 Uiso 1 1 calc R . . . .
C42 C 0.9532(4) -0.1205(3) 0.9852(3) 0.0522(13) Uani 1 1 d . . . . .
H42 H 0.9836 -0.1513 1.0222 0.063 Uiso 1 1 calc R . . . .
C43 C 0.8649(5) -0.1183(4) 1.0018(4) 0.0612(16) Uani 1 1 d . . . . .
H43 H 0.8344 -0.1478 1.0502 0.073 Uiso 1 1 calc R . . . .
C44 C 0.8200(4) -0.0725(4) 0.9474(3) 0.0500(13) Uani 1 1 d . . . . .
H44 H 0.7593 -0.0715 0.9588 0.060 Uiso 1 1 calc R . . . .
C45 C 0.8840(3) 0.0227(3) 0.5913(3) 0.0385(9) Uani 1 1 d . . . . .
H45A H 0.8403 0.0760 0.5764 0.058 Uiso 1 1 calc GR . . . .
H45B H 0.8507 -0.0169 0.6251 0.058 Uiso 1 1 calc GR . . . .
H45C H 0.9306 0.0002 0.5439 0.058 Uiso 1 1 calc GR . . . .
C46 C 1.0008(3) 0.1183(2) 0.5803(2) 0.0301(8) Uani 1 1 d . . . . .
H46A H 1.0388 0.1230 0.6042 0.045 Uiso 1 1 calc GR . . . .
H46B H 0.9540 0.1726 0.5729 0.045 Uiso 1 1 calc GR . . . .
H46C H 1.0403 0.1005 0.5293 0.045 Uiso 1 1 calc GR . . . .
C47 C 1.0388(3) -0.0596(2) 0.6613(3) 0.0372(9) Uani 1 1 d . . . . .
H47A H 1.0126 -0.0996 0.7047 0.056 Uiso 1 1 calc GR . . . .
H47B H 1.0815 -0.0469 0.6738 0.056 Uiso 1 1 calc GR . . . .
H47C H 1.0722 -0.0838 0.6131 0.056 Uiso 1 1 calc GR . . . .
C48 C 0.5214(3) 0.1946(3) 0.9169(2) 0.0302(8) Uani 1 1 d . . . . .
C49 C 0.4785(3) 0.2512(3) 0.8657(2) 0.0351(8) Uani 1 1 d . . . . .
H49 H 0.5028 0.2943 0.8312 0.042 Uiso 1 1 calc R . . . .
C50 C 0.3997(3) 0.2460(3) 0.8639(3) 0.0406(10) Uani 1 1 d . . . . .
H50 H 0.3710 0.2852 0.8278 0.049 Uiso 1 1 calc R . . . .
C51 C 0.3634(3) 0.1843(4) 0.9142(4) 0.0518(12) Uani 1 1 d . . . . .
H51 H 0.3097 0.1808 0.9129 0.062 Uiso 1 1 calc R . . . .
C52 C 0.4055(4) 0.1272(4) 0.9667(4) 0.0573(14) Uani 1 1 d . . . . .
H52 H 0.3804 0.0847 1.0016 0.069 Uiso 1 1 calc R . . . .
C53 C 0.4843(3) 0.1319(3) 0.9685(3) 0.0411(10) Uani 1 1 d . . . . .
H53 H 0.5129 0.0928 1.0047 0.049 Uiso 1 1 calc R . . . .
C54 C 0.6266(3) 0.1656(3) 1.0112(2) 0.0365(9) Uani 1 1 d . . . . .
C55 C 0.7018(4) 0.1072(4) 1.0309(3) 0.0466(12) Uani 1 1 d . . . . .
H55 H 0.7566 0.0826 0.9910 0.056 Uiso 1 1 calc R . . . .
C56 C 0.6978(5) 0.0842(5) 1.1095(3) 0.0636(16) Uani 1 1 d . . . . .
H56 H 0.7495 0.0437 1.1226 0.076 Uiso 1 1 calc R . . . .
C57 C 0.6190(5) 0.1202(5) 1.1674(3) 0.070(2) Uani 1 1 d . . . . .
H57 H 0.6160 0.1042 1.2205 0.084 Uiso 1 1 calc R . . . .
C58 C 0.5444(4) 0.1796(5) 1.1482(3) 0.0608(17) Uani 1 1 d . . . . .
H58 H 0.4907 0.2057 1.1881 0.073 Uiso 1 1 calc R . . . .
C59 C 0.5474(4) 0.2016(4) 1.0704(3) 0.0467(11) Uani 1 1 d . . . . .
H59 H 0.4951 0.2413 1.0579 0.056 Uiso 1 1 calc R . . . .
C60 C 0.4794(4) 0.4048(4) 0.9621(4) 0.0631(16) Uani 1 1 d . . . . .
H60A H 0.4728 0.3816 1.0174 0.095 Uiso 1 1 calc GR . . . .
H60B H 0.4463 0.3833 0.9463 0.095 Uiso 1 1 calc GR . . . .
H60C H 0.4534 0.4658 0.9554 0.095 Uiso 1 1 calc GR . . . .
C61 C 0.6162(3) 0.4597(3) 0.8131(3) 0.0418(10) Uani 1 1 d . . . . .
H61A H 0.5754 0.4662 0.7863 0.063 Uiso 1 1 calc GR . . . .
H61B H 0.6803 0.4466 0.7765 0.063 Uiso 1 1 calc GR . . . .
H61C H 0.5983 0.5117 0.8311 0.063 Uiso 1 1 calc GR . . . .
C62 C 0.6736(4) 0.3681(3) 0.9557(3) 0.0488(11) Uani 1 1 d . . . . .
H62A H 0.7392 0.3551 0.9228 0.073 Uiso 1 1 calc GR . . . .
H62B H 0.6657 0.3245 1.0024 0.073 Uiso 1 1 calc GR . . . .
H62C H 0.6516 0.4221 0.9719 0.073 Uiso 1 1 calc GR . . . .
K2 K 0.5000 0.0000 0.5000 0.0304(2) Uani 1 2 d S T P . .
O5 O 0.6461(2) 0.0548(2) 0.47153(18) 0.0353(6) Uani 1 1 d . . . . .
O6 O 0.5272(2) 0.13738(17) 0.38217(17) 0.0323(6) Uani 1 1 d . . . . .
O7 O 0.3572(2) 0.10196(19) 0.43798(18) 0.0344(6) Uani 1 1 d . . . . .
C73 C 0.6676(3) 0.1107(3) 0.3997(3) 0.0370(9) Uani 1 1 d . . . . .
H73A H 0.7005 0.0798 0.3551 0.044 Uiso 1 1 calc R . . . .
H73B H 0.7086 0.1375 0.3991 0.044 Uiso 1 1 calc R . . . .
C74 C 0.5797(3) 0.1759(3) 0.3916(3) 0.0358(9) Uani 1 1 d . . . . .
H74A H 0.5435 0.2025 0.4389 0.043 Uiso 1 1 calc R . . . .
H74B H 0.5940 0.2197 0.3454 0.043 Uiso 1 1 calc R . . . .
C75 C 0.4437(3) 0.1962(3) 0.3722(3) 0.0359(8) Uani 1 1 d . . . . .
H75A H 0.4578 0.2385 0.3245 0.043 Uiso 1 1 calc R . . . .
H75B H 0.4059 0.2251 0.4181 0.043 Uiso 1 1 calc R . . . .
C76 C 0.3912(3) 0.1512(3) 0.3644(2) 0.0345(8) Uani 1 1 d . . . . .
H76A H 0.3390 0.1921 0.3476 0.041 Uiso 1 1 calc R . . . .
H76B H 0.4324 0.1150 0.3241 0.041 Uiso 1 1 calc R . . . .
C77 C 0.3037(3) 0.0595(3) 0.4355(3) 0.0419(10) Uani 1 1 d . . . . .
H77A H 0.3412 0.0236 0.3946 0.050 Uiso 1 1 calc R . . . .
H77B H 0.2489 0.1004 0.4225 0.050 Uiso 1 1 calc R . . . .
C78 C 0.2740(3) 0.0072(3) 0.5147(3) 0.0418(10) Uani 1 1 d . . . . .
H78A H 0.2400 0.0426 0.5558 0.050 Uiso 1 1 calc R . . . .
H78B H 0.2324 -0.0195 0.5163 0.050 Uiso 1 1 calc R . . . .
K1 K 1.0000 0.5000 1.0000 0.0297(2) Uani 1 2 d S T P . .
O1 O 0.8989(3) 0.3920(3) 1.0652(2) 0.0566(9) Uani 1 1 d . . . . .
O2 O 1.0888(3) 0.3339(2) 1.0528(2) 0.0509(8) Uani 1 1 d . . . . .
O3 O 1.1710(2) 0.4501(2) 1.0202(2) 0.0474(8) Uani 1 1 d . . . . .
O8 O 0.4150(5) 0.1085(6) 0.6005(5) 0.044(2) Uiso 0.433(14) 1 d . . . A 2
C63 C 0.9592(5) 0.3071(4) 1.0638(4) 0.0651(17) Uani 1 1 d . . . . .
H63A H 0.9938 0.2979 1.0087 0.078 Uiso 1 1 calc R . . . .
H63B H 0.9223 0.2688 1.0912 0.078 Uiso 1 1 calc R . . . .
C64 C 1.0247(6) 0.2895(4) 1.1029(4) 0.073(2) Uani 1 1 d . . . . .
H64A H 0.9910 0.3080 1.1545 0.087 Uiso 1 1 calc R . . . .
H64B H 1.0581 0.2288 1.1115 0.087 Uiso 1 1 calc R . . . .
C65 C 1.1609(5) 0.3163(3) 1.0804(3) 0.0618(17) Uani 1 1 d . . . . .
H65A H 1.1959 0.2558 1.0850 0.074 Uiso 1 1 calc R . . . .
H65B H 1.1343 0.3316 1.1331 0.074 Uiso 1 1 calc R . . . .
C66 C 1.2241(4) 0.3644(4) 1.0249(4) 0.0579(15) Uani 1 1 d . . . . .
H66A H 1.2742 0.3529 1.0441 0.070 Uiso 1 1 calc R . . . .
H66B H 1.2523 0.3482 0.9724 0.070 Uiso 1 1 calc R . . . .
C67 C 0.7745(4) 0.4978(5) 1.0313(4) 0.0656(17) Uani 1 1 d . . . . .
H67A H 0.7228 0.5093 1.0141 0.079 Uiso 1 1 calc R . . . .
H67B H 0.7482 0.5095 1.0854 0.079 Uiso 1 1 calc R . . . .
C68 C 0.8334(5) 0.4101(5) 1.0298(4) 0.0698(18) Uani 1 1 d . . . . .
H68A H 0.7949 0.3732 1.0589 0.084 Uiso 1 1 calc R . . . .
H68B H 0.8658 0.4001 0.9749 0.084 Uiso 1 1 calc R . . . .
C79A C 0.3201(6) 0.1026(8) 0.6645(8) 0.068(3) Uiso 0.567(14) 1 d . . . A 1
H79A H 0.3011 0.0523 0.6923 0.081 Uiso 0.567(14) 1 calc R . . A 1
H79B H 0.2864 0.1358 0.6275 0.081 Uiso 0.567(14) 1 calc R . . A 1
C80A C 0.3019(9) 0.1532(10) 0.7212(7) 0.082(4) Uiso 0.567(14) 1 d . . . A 1
H80A H 0.3100 0.1171 0.7707 0.099 Uiso 0.567(14) 1 calc R . . A 1
H80B H 0.2386 0.1939 0.7334 0.099 Uiso 0.567(14) 1 calc R . . A 1
C81A C 0.3760(7) 0.1983(5) 0.6769(6) 0.053(3) Uiso 0.567(14) 1 d . . . A 1
H81A H 0.3496 0.2553 0.6504 0.064 Uiso 0.567(14) 1 calc R . . A 1
H81B H 0.4004 0.2022 0.7136 0.064 Uiso 0.567(14) 1 calc R . . A 1
C82A C 0.4488(10) 0.1458(10) 0.6193(11) 0.111(6) Uiso 0.567(14) 1 d . . . A 1
H82A H 0.4610 0.1794 0.5658 0.133 Uiso 0.567(14) 1 calc R . . A 1
H82B H 0.5067 0.1216 0.6310 0.133 Uiso 0.567(14) 1 calc R . . A 1
C83 C 0.3814(18) 0.5358(13) 0.7321(18) 0.076(6) Uani 0.33(2) 1 d . . . B 1
H83A H 0.3384 0.5137 0.7304 0.114 Uiso 0.33(2) 1 calc GR . . B 1
H83B H 0.4095 0.4986 0.7713 0.114 Uiso 0.33(2) 1 calc GR . . B 1
H83C H 0.4299 0.5394 0.6803 0.114 Uiso 0.33(2) 1 calc GR . . B 1
C84 C 0.3307(17) 0.6198(13) 0.7535(15) 0.053(4) Uani 0.33(2) 1 d . . . B 1
C85 C 0.2629(17) 0.6751(15) 0.7214(15) 0.055(4) Uani 0.33(2) 1 d . . . B 1
H85 H 0.2486 0.6613 0.6854 0.066 Uiso 0.33(2) 1 calc R . . B 1
C86 C 0.2183(16) 0.7515(15) 0.7462(15) 0.058(4) Uani 0.33(2) 1 d . . . B 1
H86 H 0.1680 0.7898 0.7298 0.069 Uiso 0.33(2) 1 calc R . . B 1
C87 C 0.2430(17) 0.7746(13) 0.7933(14) 0.059(4) Uani 0.33(2) 1 d . . . B 1
H87 H 0.2096 0.8286 0.8071 0.070 Uiso 0.33(2) 1 calc R . . B 1
C88 C 0.313(2) 0.7240(15) 0.8214(14) 0.059(4) Uani 0.33(2) 1 d . . . B 1
H88 H 0.3321 0.7413 0.8519 0.071 Uiso 0.33(2) 1 calc R . . B 1
C89 C 0.3544(19) 0.6453(15) 0.8013(16) 0.058(5) Uani 0.33(2) 1 d . . . B 1
H89 H 0.4015 0.6061 0.8212 0.069 Uiso 0.33(2) 1 calc R . . B 1
C82 C 0.4561(6) 0.1142(7) 0.6502(6) 0.038(3) Uiso 0.433(14) 1 d . . . A 2
H82C H 0.4981 0.1479 0.6200 0.045 Uiso 0.433(14) 1 calc R . . A 2
H82D H 0.4922 0.0578 0.6703 0.045 Uiso 0.433(14) 1 calc R . . A 2
C79 C 0.3181(6) 0.1242(9) 0.6416(8) 0.049(3) Uiso 0.433(14) 1 d . . . A 2
H79C H 0.3048 0.0719 0.6726 0.059 Uiso 0.433(14) 1 calc R . . A 2
H79D H 0.2837 0.1501 0.6046 0.059 Uiso 0.433(14) 1 calc R . . A 2
C80 C 0.2926(6) 0.1827(7) 0.6941(8) 0.047(3) Uiso 0.433(14) 1 d . . . A 2
H80C H 0.2378 0.1775 0.7414 0.056 Uiso 0.433(14) 1 calc R . . A 2
H80D H 0.2793 0.2412 0.6662 0.056 Uiso 0.433(14) 1 calc R . . A 2
C81 C 0.3795(9) 0.1544(18) 0.7162(11) 0.133(10) Uiso 0.433(14) 1 d . . . A 2
H81C H 0.3895 0.2029 0.7213 0.160 Uiso 0.433(14) 1 calc R . . A 2
H81D H 0.3737 0.1143 0.7664 0.160 Uiso 0.433(14) 1 calc R . . A 2
C69 C 1.1639(3) 0.3815(3) 0.8425(3) 0.0473(11) Uani 1 1 d . . . . .
H69A H 1.1666 0.3227 0.8528 0.057 Uiso 1 1 calc R . . . .
H69B H 1.1974 0.3854 0.8718 0.057 Uiso 1 1 calc R . . . .
C72 C 1.0542(3) 0.4951(3) 0.8002(3) 0.0500(11) Uani 1 1 d . . . . .
H72A H 1.0127 0.5500 0.8158 0.060 Uiso 1 1 calc R . . . .
H72B H 1.0255 0.4774 0.7758 0.060 Uiso 1 1 calc R . . . .
C71 C 1.1466(4) 0.5007(4) 0.7441(4) 0.0675(17) Uani 1 1 d . . . . .
H71A H 1.1656 0.5378 0.7578 0.081 Uiso 1 1 calc R . . . .
H71B H 1.1476 0.5203 0.6893 0.081 Uiso 1 1 calc R . . . .
C70 C 1.2074(4) 0.4092(4) 0.7568(4) 0.0683(16) Uani 1 1 d . . . . .
H70A H 1.2053 0.3762 0.7253 0.082 Uiso 1 1 calc R . . . .
H70B H 1.2724 0.4046 0.7431 0.082 Uiso 1 1 calc R . . . .
O8A O 0.4177(4) 0.0800(5) 0.6239(4) 0.0457(18) Uiso 0.567(14) 1 d . . . A 1
O4 O 1.0697(2) 0.4346(2) 0.86735(19) 0.0474(8) Uani 1 1 d . . . . .
C83A C 0.3569(8) 0.5645(9) 0.6939(9) 0.077(4) Uani 0.67(2) 1 d . . . B 2
H83D H 0.3027 0.5556 0.6960 0.115 Uiso 0.67(2) 1 calc GR . . B 2
H83E H 0.3932 0.5137 0.7198 0.115 Uiso 0.67(2) 1 calc GR . . B 2
H83F H 0.3951 0.5777 0.6389 0.115 Uiso 0.67(2) 1 calc GR . . B 2
C84A C 0.3264(7) 0.6346(6) 0.7344(7) 0.047(2) Uani 0.67(2) 1 d . . . B 2
C85A C 0.2473(7) 0.7030(7) 0.7312(6) 0.045(2) Uani 0.67(2) 1 d . . . B 2
H85A H 0.2132 0.7036 0.7027 0.054 Uiso 0.67(2) 1 calc R . . B 2
C86A C 0.2169(6) 0.7699(5) 0.7680(7) 0.047(2) Uani 0.67(2) 1 d . . . B 2
H86A H 0.1642 0.8165 0.7634 0.056 Uiso 0.67(2) 1 calc R . . B 2
C87A C 0.2647(7) 0.7673(7) 0.8111(7) 0.054(2) Uani 0.67(2) 1 d . . . B 2
H87A H 0.2441 0.8125 0.8373 0.065 Uiso 0.67(2) 1 calc R . . B 2
C88A C 0.3420(8) 0.7004(8) 0.8175(6) 0.052(2) Uani 0.67(2) 1 d . . . B 2
H88A H 0.3740 0.6998 0.8479 0.062 Uiso 0.67(2) 1 calc R . . B 2
C89A C 0.3729(7) 0.6345(6) 0.7794(7) 0.044(2) Uani 0.67(2) 1 d . . . B 2
H89A H 0.4262 0.5886 0.7838 0.053 Uiso 0.67(2) 1 calc R . . B 2

loop_
_atom_site_aniso_label
_atom_site_aniso_U_11
_atom_site_aniso_U_22
_atom_site_aniso_U_33
_atom_site_aniso_U_23
_atom_site_aniso_U_13
_atom_site_aniso_U_12
Pr1 0.01770(11) 0.02273(11) 0.01895(11) -0.00671(7) -0.00592(8) -0.00658(7)
P1 0.0205(4) 0.0219(4) 0.0224(4) -0.0061(3) -0.0097(3) -0.0056(3)
P2 0.0189(4) 0.0224(4) 0.0218(4) -0.0070(3) -0.0080(3) -0.0063(3)
P3 0.0223(4) 0.0237(4) 0.0221(4) -0.0024(3) -0.0104(3) -0.0086(3)
P4 0.0219(4) 0.0377(5) 0.0206(4) -0.0120(3) -0.0017(3) -0.0128(4)
Si1 0.0281(5) 0.0333(5) 0.0285(5) -0.0037(4) -0.0156(4) -0.0134(4)
Si2 0.0240(4) 0.0302(5) 0.0267(5) -0.0038(4) -0.0131(4) -0.0104(4)
Si3 0.0226(4) 0.0249(4) 0.0268(5) -0.0109(3) -0.0052(4) -0.0072(3)
Si4 0.0254(5) 0.0381(5) 0.0367(6) -0.0229(4) 0.0011(4) -0.0100(4)
N1 0.0268(15) 0.0285(14) 0.0225(14) -0.0075(11) -0.0115(12) -0.0091(12)
N2 0.0234(14) 0.0284(14) 0.0240(15) -0.0053(11) -0.0097(12) -0.0076(11)
N3 0.0186(13) 0.0236(13) 0.0229(14) -0.0083(10) -0.0062(11) -0.0050(11)
N4 0.0217(14) 0.0374(17) 0.0275(16) -0.0185(13) 0.0028(12) -0.0110(13)
C1 0.0203(16) 0.0253(16) 0.0238(17) -0.0053(13) -0.0060(13) -0.0047(13)
C2 0.0233(16) 0.0196(15) 0.0345(19) -0.0015(13) -0.0125(15) -0.0065(13)
C3 0.031(2) 0.038(2) 0.035(2) -0.0057(16) -0.0161(17) -0.0101(16)
C4 0.039(2) 0.045(2) 0.045(3) 0.0031(18) -0.026(2) -0.0101(19)
C5 0.031(2) 0.035(2) 0.060(3) 0.0014(19) -0.023(2) -0.0025(17)
C6 0.034(2) 0.0303(19) 0.055(3) -0.0123(18) -0.018(2) -0.0029(16)
C7 0.0302(19) 0.0334(19) 0.039(2) -0.0083(16) -0.0130(17) -0.0114(16)
C8 0.0271(18) 0.0271(16) 0.0213(17) -0.0069(13) -0.0098(14) -0.0056(14)
C9 0.035(2) 0.0336(19) 0.0261(18) -0.0066(14) -0.0095(16) -0.0121(16)
C10 0.031(2) 0.046(2) 0.033(2) -0.0056(17) -0.0047(17) -0.0142(18)
C11 0.041(2) 0.042(2) 0.028(2) -0.0109(17) -0.0010(18) -0.0046(19)
C12 0.060(3) 0.043(2) 0.034(2) -0.0200(18) -0.005(2) -0.015(2)
C13 0.042(2) 0.036(2) 0.034(2) -0.0127(16) -0.0076(18) -0.0147(18)
C14 0.0270(19) 0.046(2) 0.044(2) -0.0020(18) -0.0147(18) -0.0124(17)
C15 0.054(3) 0.055(3) 0.040(2) -0.0051(19) -0.029(2) -0.026(2)
C16 0.0301(19) 0.039(2) 0.039(2) -0.0037(16) -0.0170(17) -0.0175(16)
C17 0.0197(15) 0.0229(15) 0.0223(16) -0.0034(12) -0.0078(13) -0.0061(12)
C18 0.0280(19) 0.0360(19) 0.035(2) -0.0140(15) -0.0076(16) -0.0137(15)
C19 0.0265(19) 0.048(2) 0.046(2) -0.0138(18) -0.0073(18) -0.0193(17)
C20 0.0214(18) 0.042(2) 0.045(2) -0.0067(18) -0.0032(17) -0.0113(16)
C21 0.030(2) 0.037(2) 0.044(2) -0.0173(17) -0.0004(18) -0.0099(17)
C22 0.0283(19) 0.0284(18) 0.037(2) -0.0117(15) -0.0052(16) -0.0115(15)
C23 0.0202(16) 0.0279(17) 0.0330(19) -0.0130(14) -0.0057(14) -0.0093(13)
C24 0.0312(19) 0.0276(18) 0.040(2) -0.0131(15) -0.0097(17) -0.0098(15)
C25 0.039(2) 0.0275(19) 0.050(3) -0.0118(17) -0.014(2) -0.0063(17)
C26 0.037(2) 0.035(2) 0.056(3) -0.0273(19) -0.005(2) -0.0088(18)
C27 0.044(2) 0.055(3) 0.041(2) -0.028(2) -0.007(2) -0.016(2)
C28 0.033(2) 0.036(2) 0.038(2) -0.0160(16) -0.0124(17) -0.0087(16)
C29 0.039(2) 0.042(2) 0.045(2) -0.0034(17) -0.025(2) -0.0171(18)
C30 0.032(2) 0.038(2) 0.042(2) -0.0055(17) -0.0179(18) -0.0074(16)
C31 0.038(2) 0.046(2) 0.032(2) 0.0003(17) -0.0169(18) -0.0192(19)
C32 0.0230(17) 0.0352(18) 0.0197(17) -0.0055(13) -0.0059(14) -0.0084(14)
C33 0.0312(18) 0.0278(17) 0.0271(18) -0.0004(13) -0.0146(15) -0.0139(15)
C34 0.0297(19) 0.0299(18) 0.050(2) -0.0104(17) -0.0162(18) -0.0097(16)
C35 0.049(3) 0.031(2) 0.052(3) -0.0085(18) -0.023(2) -0.0154(18)
C36 0.050(2) 0.043(2) 0.038(2) -0.0020(17) -0.022(2) -0.027(2)
C37 0.033(2) 0.051(2) 0.038(2) -0.0086(18) -0.0137(18) -0.0210(19)
C38 0.032(2) 0.038(2) 0.032(2) -0.0068(15) -0.0133(17) -0.0145(16)
C39 0.0319(19) 0.0302(17) 0.0290(19) 0.0026(14) -0.0190(16) -0.0121(15)
C40 0.035(2) 0.0339(19) 0.041(2) -0.0021(16) -0.0185(18) -0.0143(16)
C41 0.042(2) 0.040(2) 0.060(3) 0.0013(19) -0.034(2) -0.0169(19)
C42 0.069(3) 0.050(3) 0.057(3) 0.013(2) -0.051(3) -0.024(3)
C43 0.069(4) 0.078(4) 0.053(3) 0.029(3) -0.043(3) -0.046(3)
C44 0.047(3) 0.072(3) 0.043(3) 0.020(2) -0.030(2) -0.038(3)
C45 0.037(2) 0.055(2) 0.032(2) -0.0213(18) -0.0061(17) -0.0177(19)
C46 0.0288(18) 0.0304(18) 0.0274(18) -0.0102(14) -0.0020(15) -0.0106(15)
C47 0.0265(19) 0.0272(18) 0.050(3) -0.0147(16) -0.0053(18) -0.0035(15)
C48 0.0202(17) 0.041(2) 0.0291(19) -0.0194(15) 0.0007(14) -0.0098(15)
C49 0.0284(19) 0.048(2) 0.031(2) -0.0157(17) -0.0034(16) -0.0150(17)
C50 0.0267(19) 0.053(3) 0.043(2) -0.0207(19) -0.0124(18) -0.0049(18)
C51 0.028(2) 0.073(3) 0.065(3) -0.022(3) -0.015(2) -0.022(2)
C52 0.041(3) 0.073(4) 0.067(4) -0.006(3) -0.016(3) -0.035(3)
C53 0.029(2) 0.053(3) 0.041(2) -0.0037(19) -0.0076(18) -0.0217(19)
C54 0.038(2) 0.063(3) 0.0177(17) -0.0123(16) 0.0005(16) -0.031(2)
C55 0.041(2) 0.083(4) 0.025(2) -0.009(2) -0.0096(19) -0.032(3)
C56 0.059(3) 0.112(5) 0.032(3) -0.005(3) -0.021(2) -0.040(4)
C57 0.071(4) 0.142(6) 0.021(2) -0.014(3) -0.006(2) -0.068(4)
C58 0.051(3) 0.123(5) 0.028(2) -0.033(3) 0.009(2) -0.055(4)
C59 0.042(2) 0.075(3) 0.030(2) -0.021(2) 0.0010(19) -0.031(2)
C60 0.039(3) 0.062(3) 0.070(4) -0.038(3) 0.016(3) -0.017(2)
C61 0.032(2) 0.038(2) 0.054(3) -0.0183(19) -0.011(2) -0.0065(17)
C62 0.057(3) 0.054(3) 0.046(3) -0.024(2) -0.013(2) -0.022(2)
K2 0.0302(5) 0.0342(5) 0.0311(6) -0.0061(4) -0.0123(4) -0.0123(4)
O5 0.0280(14) 0.0454(16) 0.0338(15) -0.0059(12) -0.0091(12) -0.0155(12)
O6 0.0337(14) 0.0331(13) 0.0329(14) -0.0071(11) -0.0121(12) -0.0117(11)
O7 0.0321(14) 0.0426(15) 0.0328(15) -0.0081(12) -0.0126(12) -0.0133(12)
C73 0.035(2) 0.042(2) 0.035(2) -0.0088(17) -0.0059(17) -0.0193(18)
C74 0.039(2) 0.037(2) 0.036(2) -0.0071(16) -0.0088(18) -0.0191(18)
C75 0.039(2) 0.0337(19) 0.035(2) -0.0040(15) -0.0162(18) -0.0103(17)
C76 0.035(2) 0.040(2) 0.030(2) -0.0063(15) -0.0154(17) -0.0083(17)
C77 0.039(2) 0.050(2) 0.045(3) -0.0061(19) -0.023(2) -0.0152(19)
C78 0.028(2) 0.056(3) 0.046(3) -0.009(2) -0.0135(19) -0.0168(19)
K1 0.0266(5) 0.0329(5) 0.0290(5) -0.0072(4) -0.0097(4) -0.0077(4)
O1 0.061(2) 0.065(2) 0.049(2) -0.0046(17) -0.0094(18) -0.039(2)
O2 0.067(2) 0.0389(17) 0.0468(19) -0.0034(14) -0.0325(18) -0.0072(16)
O3 0.0251(14) 0.072(2) 0.0439(18) -0.0267(16) -0.0119(13) -0.0022(14)
C63 0.097(5) 0.047(3) 0.061(4) 0.002(2) -0.024(3) -0.043(3)
C64 0.120(6) 0.044(3) 0.051(3) 0.007(2) -0.031(4) -0.033(3)
C65 0.076(4) 0.049(3) 0.051(3) -0.020(2) -0.043(3) 0.019(3)
C66 0.040(3) 0.072(3) 0.057(3) -0.040(3) -0.028(3) 0.019(2)
C67 0.031(3) 0.117(6) 0.060(4) -0.031(3) -0.006(2) -0.033(3)
C68 0.057(3) 0.102(5) 0.074(4) -0.026(4) -0.009(3) -0.053(4)
C83 0.066(10) 0.068(7) 0.087(13) -0.026(7) -0.016(9) -0.018(6)
C84 0.045(7) 0.059(6) 0.044(9) -0.006(5) 0.001(6) -0.026(5)
C85 0.045(7) 0.062(7) 0.044(7) -0.009(6) 0.002(6) -0.025(5)
C86 0.051(7) 0.063(7) 0.049(9) -0.010(5) -0.007(6) -0.019(6)
C87 0.055(8) 0.058(6) 0.053(9) -0.009(5) -0.013(6) -0.015(6)
C88 0.057(9) 0.057(7) 0.055(8) -0.008(6) -0.015(7) -0.017(6)
C89 0.054(8) 0.055(7) 0.054(9) -0.007(5) -0.011(7) -0.019(5)
C69 0.043(3) 0.049(3) 0.050(3) -0.010(2) -0.022(2) -0.009(2)
C72 0.043(3) 0.061(3) 0.045(3) -0.013(2) -0.018(2) -0.010(2)
C71 0.047(3) 0.065(3) 0.077(4) 0.014(3) -0.026(3) -0.020(3)
C70 0.045(3) 0.076(4) 0.063(4) -0.007(3) -0.015(3) -0.008(3)
O4 0.0443(18) 0.0521(19) 0.0417(18) -0.0160(14) -0.0145(15) -0.0065(15)
C83A 0.056(6) 0.096(7) 0.088(8) -0.048(7) 0.001(5) -0.037(5)
C84A 0.041(4) 0.058(5) 0.040(5) -0.006(4) -0.004(3) -0.028(4)
C85A 0.033(5) 0.061(7) 0.043(5) -0.019(5) -0.006(4) -0.017(4)
C86A 0.037(4) 0.048(5) 0.047(5) -0.011(3) -0.007(3) -0.011(3)
C87A 0.045(4) 0.061(4) 0.051(5) -0.014(3) -0.010(3) -0.016(3)
C88A 0.046(4) 0.059(4) 0.047(4) -0.013(3) -0.011(3) -0.017(3)
C89A 0.034(4) 0.050(4) 0.042(4) -0.007(3) -0.004(3) -0.018(3)

loop_
_atom_type_symbol
_atom_type_description
_atom_type_scat_dispersion_real
_atom_type_scat_dispersion_imag
_atom_type_scat_source
C C 0.0181 0.0091 'International Tables Vol C Tables 4.2.6.8 and 6.1.1.4'
H H 0.0000 0.0000 'International Tables Vol C Tables 4.2.6.8 and 6.1.1.4'
K K 0.3868 1.0657 'International Tables Vol C Tables 4.2.6.8 and 6.1.1.4'
N N 0.0311 0.0180 'International Tables Vol C Tables 4.2.6.8 and 6.1.1.4'
O O 0.0492 0.0322 'International Tables Vol C Tables 4.2.6.8 and 6.1.1.4'
P P 0.2955 0.4335 'International Tables Vol C Tables 4.2.6.8 and 6.1.1.4'
Pr Pr -2.4164 10.2820 'International Tables Vol C Tables 4.2.6.8 and 6.1.1.4'
Si Si 0.2541 0.3302 'International Tables Vol C Tables 4.2.6.8 and 6.1.1.4'

loop_
_exptl_crystal_face_index_h
_exptl_crystal_face_index_k
_exptl_crystal_face_index_l
_exptl_crystal_face_perp_dist
_exptl_oxdiff_crystal_face_indexfrac_h
_exptl_oxdiff_crystal_face_indexfrac_k
_exptl_oxdiff_crystal_face_indexfrac_l
_exptl_oxdiff_crystal_face_x
_exptl_oxdiff_crystal_face_y
_exptl_oxdiff_crystal_face_z
2 9 9 0.1164 2.0003 9.0002 9.0015 -0.1158 -0.5587 -0.8050
-1 -7 -10 0.0638 -1.0003 -7.0002 -10.0013 0.1762 0.7189 0.6416
5 8 -4 0.1035 5.0000 7.9999 -3.9998 0.1702 0.7201 -0.6517
-3 -2 9 0.1178 -2.9998 -1.9999 9.0006 -0.2530 -0.9596 0.1211
9 -1 6 0.0607 8.9997 -1.0004 5.9982 -0.9377 0.2316 0.0739
-10 0 -7 0.0443 -9.9997 0.0004 -6.9982 1.0060 -0.2311 0.0140
0 -10 -1 0.0990 -0.0003 -10.0002 -1.0018 -0.4068 0.0756 0.8556
11 6 8 0.1050 10.9999 5.9997 7.9990 -0.8499 0.2329 -0.5273
-2 10 0 0.1059 -1.9996 10.0003 0.0022 0.5912 -0.1539 -0.8547
4 0 12 0.1018 4.0000 -0.0001 11.9996 -0.7878 -0.6447 -0.0498
6 8 12 0.1078 6.0002 8.0000 12.0006 -0.5714 -0.4827 -0.7265
-3 1 -11 0.0526 -3.0000 1.0001 -10.9996 0.7195 0.6442 -0.0382
3 -7 -7 0.0574 2.9996 -7.0003 -7.0021 -0.2346 0.7953 0.6350
7 -5 1 0.0528 6.9996 -5.0004 0.9977 -0.7651 0.4720 0.4343

loop_
_geom_angle_atom_site_label_1
_geom_angle_atom_site_label_2
_geom_angle_atom_site_label_3
_geom_angle
_geom_angle_site_symmetry_1
_geom_angle_site_symmetry_3
N1 Pr1 C1 61.91(11) . .
N2 Pr1 N1 122.68(9) . .
N2 Pr1 N3 106.62(9) . .
N2 Pr1 N4 97.76(10) . .
N2 Pr1 C1 62.15(11) . .
N2 Pr1 C32 119.43(11) . .
N3 Pr1 N1 95.46(9) . .
N3 Pr1 C1 125.36(10) . .
N3 Pr1 C32 61.95(11) . .
N4 Pr1 N1 112.86(11) . .
N4 Pr1 N3 123.43(10) . .
N4 Pr1 C1 111.20(11) . .
N4 Pr1 C32 61.58(11) . .
C32 Pr1 N1 117.69(11) . .
C32 Pr1 C1 172.45(12) . .
N1 P1 C1 109.61(17) . .
N1 P1 C2 109.60(16) . .
N1 P1 C8 111.53(16) . .
C1 P1 C2 113.06(18) . .
C1 P1 C8 113.42(18) . .
C8 P1 C2 99.27(17) . .
N2 P2 C1 108.40(17) . .
N2 P2 C17 110.04(16) . .
N2 P2 C23 109.77(17) . .
C1 P2 C17 117.13(17) . .
C1 P2 C23 108.87(18) . .
C23 P2 C17 102.38(15) . .
N3 P3 C32 108.97(17) . .
N3 P3 C33 112.81(16) . .
N3 P3 C39 109.82(17) . .
C32 P3 C33 112.67(19) . .
C32 P3 C39 111.45(19) . .
C39 P3 C33 100.94(17) . .
N4 P4 C32 108.19(18) . .
N4 P4 C48 108.55(19) . .
N4 P4 C54 113.42(18) . .
C32 P4 C48 111.24(18) . .
C32 P4 C54 113.7(2) . .
C48 P4 C54 101.55(19) . .
N1 Si1 C14 112.91(18) . .
N1 Si1 C15 114.86(19) . .
N1 Si1 C16 108.09(16) . .
C15 Si1 C14 106.9(2) . .
C16 Si1 C14 107.3(2) . .
C16 Si1 C15 106.4(2) . .
N2 Si2 C29 115.16(17) . .
N2 Si2 C30 112.07(18) . .
N2 Si2 C31 105.97(18) . .
C30 Si2 C29 105.5(2) . .
C31 Si2 C29 109.7(2) . .
C31 Si2 C30 108.4(2) . .
N3 Si3 C45 112.85(17) . .
N3 Si3 C46 107.89(16) . .
N3 Si3 C47 113.78(18) . .
C45 Si3 C47 109.1(2) . .
C46 Si3 C45 107.4(2) . .
C46 Si3 C47 105.41(18) . .
N4 Si4 C60 114.7(2) . .
N4 Si4 C61 107.77(19) . .
N4 Si4 C62 111.5(2) . .
C61 Si4 C60 104.9(3) . .
C62 Si4 C60 108.3(3) . .
C62 Si4 C61 109.5(2) . .
P1 N1 Pr1 94.31(13) . .
P1 N1 Si1 134.8(2) . .
Si1 N1 Pr1 124.08(15) . .
P2 N2 Pr1 95.90(13) . .
P2 N2 Si2 135.9(2) . .
Si2 N2 Pr1 122.53(15) . .
P3 N3 Pr1 94.82(13) . .
P3 N3 Si3 136.16(18) . .
Si3 N3 Pr1 126.06(15) . .
P4 N4 Pr1 95.33(14) . .
P4 N4 Si4 131.7(2) . .
Si4 N4 Pr1 130.12(16) . .
P1 C1 Pr1 94.03(16) . .
P1 C1 P2 163.7(3) . .
P2 C1 Pr1 93.53(15) . .
C3 C2 P1 122.0(3) . .
C7 C2 P1 120.0(3) . .
C7 C2 C3 118.0(4) . .
C2 C3 H3 119.5 . .
C4 C3 C2 121.0(4) . .
C4 C3 H3 119.5 . .
C3 C4 H4 119.9 . .
C3 C4 C5 120.3(4) . .
C5 C4 H4 119.9 . .
C4 C5 H5 120.3 . .
C6 C5 C4 119.4(4) . .
C6 C5 H5 120.3 . .
C5 C6 H6 119.8 . .
C5 C6 C7 120.4(4) . .
C7 C6 H6 119.8 . .
C2 C7 C6 121.0(4) . .
C2 C7 H7 119.5 . .
C6 C7 H7 119.5 . .
C9 C8 P1 118.2(3) . .
C13 C8 P1 123.3(3) . .
C13 C8 C9 118.4(4) . .
C8 C9 H9 119.4 . .
C10 C9 C8 121.2(4) . .
C10 C9 H9 119.4 . .
C9 C10 H10 120.1 . .
C11 C10 C9 119.8(4) . .
C11 C10 H10 120.1 . .
C10 C11 H11 120.1 . .
C10 C11 C12 119.8(4) . .
C12 C11 H11 120.1 . .
C11 C12 H12 119.8 . .
C11 C12 C13 120.4(4) . .
C13 C12 H12 119.8 . .
C8 C13 C12 120.3(4) . .
C8 C13 H13 119.8 . .
C12 C13 H13 119.8 . .
Si1 C14 H14A 109.5 . .
Si1 C14 H14B 109.5 . .
Si1 C14 H14C 109.5 . .
H14A C14 H14B 109.5 . .
H14A C14 H14C 109.5 . .
H14B C14 H14C 109.5 . .
Si1 C15 H15A 109.5 . .
Si1 C15 H15B 109.5 . .
Si1 C15 H15C 109.5 . .
H15A C15 H15B 109.5 . .
H15A C15 H15C 109.5 . .
H15B C15 H15C 109.5 . .
Si1 C16 H16A 109.5 . .
Si1 C16 H16B 109.5 . .
Si1 C16 H16C 109.5 . .
H16A C16 H16B 109.5 . .
H16A C16 H16C 109.5 . .
H16B C16 H16C 109.5 . .
C18 C17 P2 122.8(3) . .
C22 C17 P2 118.9(3) . .
C22 C17 C18 118.2(3) . .
C17 C18 H18 119.6 . .
C17 C18 C19 120.9(4) . .
C19 C18 H18 119.6 . .
C18 C19 H19 120.0 . .
C20 C19 C18 120.1(4) . .
C20 C19 H19 120.0 . .
C19 C20 H20 120.2 . .
C19 C20 C21 119.7(4) . .
C21 C20 H20 120.2 . .
C20 C21 H21 119.9 . .
C22 C21 C20 120.2(4) . .
C22 C21 H21 119.9 . .
C17 C22 H22 119.6 . .
C21 C22 C17 120.8(4) . .
C21 C22 H22 119.6 . .
C24 C23 P2 118.5(3) . .
C28 C23 P2 122.6(3) . .
C28 C23 C24 118.8(3) . .
C23 C24 H24 119.6 . .
C25 C24 C23 120.8(4) . .
C25 C24 H24 119.6 . .
C24 C25 H25 120.0 . .
C26 C25 C24 119.9(4) . .
C26 C25 H25 120.0 . .
C25 C26 H26 120.0 . .
C25 C26 C27 119.9(4) . .
C27 C26 H26 120.0 . .
C26 C27 H27 120.3 . .
C26 C27 C28 119.4(4) . .
C28 C27 H27 120.3 . .
C23 C28 C27 121.0(4) . .
C23 C28 H28 119.5 . .
C27 C28 H28 119.5 . .
Si2 C29 H29A 109.5 . .
Si2 C29 H29B 109.5 . .
Si2 C29 H29C 109.5 . .
H29A C29 H29B 109.5 . .
H29A C29 H29C 109.5 . .
H29B C29 H29C 109.5 . .
Si2 C30 H30A 109.5 . .
Si2 C30 H30B 109.5 . .
Si2 C30 H30C 109.5 . .
H30A C30 H30B 109.5 . .
H30A C30 H30C 109.5 . .
H30B C30 H30C 109.5 . .
Si2 C31 H31A 109.5 . .
Si2 C31 H31B 109.5 . .
Si2 C31 H31C 109.5 . .
H31A C31 H31B 109.5 . .
H31A C31 H31C 109.5 . .
H31B C31 H31C 109.5 . .
P3 C32 Pr1 94.25(16) . .
P4 C32 Pr1 94.75(17) . .
P4 C32 P3 170.8(3) . .
C34 C33 P3 122.1(3) . .
C38 C33 P3 119.3(3) . .
C38 C33 C34 118.6(3) . .
C33 C34 H34 119.7 . .
C33 C34 C35 120.5(4) . .
C35 C34 H34 119.7 . .
C34 C35 H35 120.2 . .
C36 C35 C34 119.7(4) . .
C36 C35 H35 120.2 . .
C35 C36 H36 119.8 . .
C37 C36 C35 120.3(4) . .
C37 C36 H36 119.8 . .
C36 C37 H37 120.1 . .
C36 C37 C38 119.8(4) . .
C38 C37 H37 120.1 . .
C33 C38 C37 121.0(4) . .
C33 C38 H38 119.5 . .
C37 C38 H38 119.5 . .
C40 C39 P3 121.5(3) . .
C40 C39 C44 118.6(4) . .
C44 C39 P3 119.5(3) . .
C39 C40 H40 119.7 . .
C41 C40 C39 120.6(4) . .
C41 C40 H40 119.7 . .
C40 C41 H41 119.6 . .
C42 C41 C40 120.7(4) . .
C42 C41 H41 119.6 . .
C41 C42 H42 120.1 . .
C41 C42 C43 119.8(4) . .
C43 C42 H42 120.1 . .
C42 C43 H43 120.0 . .
C42 C43 C44 120.1(5) . .
C44 C43 H43 120.0 . .
C39 C44 C43 120.2(4) . .
C39 C44 H44 119.9 . .
C43 C44 H44 119.9 . .
Si3 C45 H45A 109.5 . .
Si3 C45 H45B 109.5 . .
Si3 C45 H45C 109.5 . .
H45A C45 H45B 109.5 . .
H45A C45 H45C 109.5 . .
H45B C45 H45C 109.5 . .
Si3 C46 H46A 109.5 . .
Si3 C46 H46B 109.5 . .
Si3 C46 H46C 109.5 . .
H46A C46 H46B 109.5 . .
H46A C46 H46C 109.5 . .
H46B C46 H46C 109.5 . .
Si3 C47 H47A 109.5 . .
Si3 C47 H47B 109.5 . .
Si3 C47 H47C 109.5 . .
H47A C47 H47B 109.5 . .
H47A C47 H47C 109.5 . .
H47B C47 H47C 109.5 . .
C49 C48 P4 119.8(3) . .
C49 C48 C53 119.2(4) . .
C53 C48 P4 120.4(3) . .
C48 C49 H49 119.6 . .
C48 C49 C50 120.7(4) . .
C50 C49 H49 119.6 . .
C49 C50 H50 119.9 . .
C51 C50 C49 120.2(5) . .
C51 C50 H50 119.9 . .
C50 C51 H51 120.1 . .
C50 C51 C52 119.7(4) . .
C52 C51 H51 120.1 . .
C51 C52 H52 119.8 . .
C51 C52 C53 120.3(5) . .
C53 C52 H52 119.8 . .
C48 C53 H53 120.1 . .
C52 C53 C48 119.8(5) . .
C52 C53 H53 120.1 . .
C55 C54 P4 118.5(3) . .
C55 C54 C59 118.8(4) . .
C59 C54 P4 122.6(4) . .
C54 C55 H55 119.7 . .
C54 C55 C56 120.5(5) . .
C56 C55 H55 119.7 . .
C55 C56 H56 120.0 . .
C57 C56 C55 120.0(6) . .
C57 C56 H56 120.0 . .
C56 C57 H57 120.0 . .
C56 C57 C58 119.9(5) . .
C58 C57 H57 120.0 . .
C57 C58 H58 119.9 . .
C57 C58 C59 120.2(5) . .
C59 C58 H58 119.9 . .
C54 C59 C58 120.4(6) . .
C54 C59 H59 119.8 . .
C58 C59 H59 119.8 . .
Si4 C60 H60A 109.5 . .
Si4 C60 H60B 109.5 . .
Si4 C60 H60C 109.5 . .
H60A C60 H60B 109.5 . .
H60A C60 H60C 109.5 . .
H60B C60 H60C 109.5 . .
Si4 C61 H61A 109.5 . .
Si4 C61 H61B 109.5 . .
Si4 C61 H61C 109.5 . .
H61A C61 H61B 109.5 . .
H61A C61 H61C 109.5 . .
H61B C61 H61C 109.5 . .
Si4 C62 H62A 109.5 . .
Si4 C62 H62B 109.5 . .
Si4 C62 H62C 109.5 . .
H62A C62 H62B 109.5 . .
H62A C62 H62C 109.5 . .
H62B C62 H62C 109.5 . .
O5 K2 O5 180.0 . 2_656
O5 K2 O7 120.79(9) . .
O5 K2 O7 59.21(9) 2_656 .
O5 K2 O7 120.79(9) 2_656 2_656
O5 K2 O7 59.21(9) . 2_656
O6 K2 O5 60.91(9) . .
O6 K2 O5 60.91(9) 2_656 2_656
O6 K2 O5 119.09(9) 2_656 .
O6 K2 O5 119.09(9) . 2_656
O6 K2 O6 180.0 . 2_656
O6 K2 O7 61.44(8) . .
O6 K2 O7 61.44(8) 2_656 2_656
O6 K2 O7 118.56(8) 2_656 .
O6 K2 O7 118.56(8) . 2_656
O7 K2 O7 180.00(11) 2_656 .
O8 K2 O5 79.45(17) . .
O8 K2 O5 100.55(17) . 2_656
O8 K2 O5 79.45(17) 2_656 2_656
O8 K2 O5 100.55(17) 2_656 .
O8 K2 O6 94.3(2) . 2_656
O8 K2 O6 85.7(2) 2_656 2_656
O8 K2 O6 85.7(2) . .
O8 K2 O6 94.3(2) 2_656 .
O8 K2 O7 84.08(19) 2_656 2_656
O8 K2 O7 95.92(19) 2_656 .
O8 K2 O7 84.08(19) . .
O8 K2 O7 95.92(19) . 2_656
O8 K2 O8 180.0 . 2_656
O8A K2 O5 97.15(15) . 2_656
O8A K2 O5 82.85(15) . .
O8A K2 O5 82.85(15) 2_656 2_656
O8A K2 O5 97.15(15) 2_656 .
O8A K2 O6 82.66(19) . 2_656
O8A K2 O6 82.66(19) 2_656 .
O8A K2 O6 97.34(19) 2_656 2_656
O8A K2 O6 97.34(19) . .
O8A K2 O7 87.96(18) . 2_656
O8A K2 O7 92.04(18) 2_656 2_656
O8A K2 O7 87.96(18) 2_656 .
O8A K2 O7 92.04(18) . .
O8A K2 O8A 180.0 . 2_656
C73 O5 K2 114.3(2) . .
C78 O5 K2 116.6(2) 2_656 .
C78 O5 C73 112.6(3) 2_656 .
C74 O6 K2 112.8(2) . .
C75 O6 K2 113.0(2) . .
C75 O6 C74 111.9(3) . .
C76 O7 K2 111.2(2) . .
C76 O7 C77 112.1(3) . .
C77 O7 K2 115.3(3) . .
O5 C73 H73A 109.9 . .
O5 C73 H73B 109.9 . .
O5 C73 C74 109.0(3) . .
H73A C73 H73B 108.3 . .
C74 C73 H73A 109.9 . .
C74 C73 H73B 109.9 . .
O6 C74 C73 109.0(3) . .
O6 C74 H74A 109.9 . .
O6 C74 H74B 109.9 . .
C73 C74 H74A 109.9 . .
C73 C74 H74B 109.9 . .
H74A C74 H74B 108.3 . .
O6 C75 H75A 109.9 . .
O6 C75 H75B 109.9 . .
O6 C75 C76 109.0(3) . .
H75A C75 H75B 108.3 . .
C76 C75 H75A 109.9 . .
C76 C75 H75B 109.9 . .
O7 C76 C75 109.1(3) . .
O7 C76 H76A 109.9 . .
O7 C76 H76B 109.9 . .
C75 C76 H76A 109.9 . .
C75 C76 H76B 109.9 . .
H76A C76 H76B 108.3 . .
O7 C77 H77A 110.1 . .
O7 C77 H77B 110.1 . .
O7 C77 C78 108.0(4) . .
H77A C77 H77B 108.4 . .
C78 C77 H77A 110.1 . .
C78 C77 H77B 110.1 . .
O5 C78 C77 108.5(4) 2_656 .
O5 C78 H78A 110.0 2_656 .
O5 C78 H78B 110.0 2_656 .
C77 C78 H78A 110.0 . .
C77 C78 H78B 110.0 . .
H78A C78 H78B 108.4 . .
O1 K1 O1 180.0 2_767 .
O1 K1 O2 117.67(13) . 2_767
O1 K1 O2 117.67(13) 2_767 .
O1 K1 O2 62.33(13) 2_767 2_767
O1 K1 O2 62.33(13) . .
O1 K1 O3 119.15(13) 2_767 2_767
O1 K1 O3 60.85(13) 2_767 .
O1 K1 O3 119.15(13) . .
O1 K1 O3 60.85(13) . 2_767
O2 K1 O2 180.0 2_767 .
O2 K1 O3 58.35(12) 2_767 2_767
O2 K1 O3 121.65(12) 2_767 .
O2 K1 O3 58.34(12) . .
O2 K1 O3 121.66(12) . 2_767
O3 K1 O3 180.0 2_767 .
O4 K1 O1 85.44(12) . .
O4 K1 O1 85.44(12) 2_767 2_767
O4 K1 O1 94.56(12) . 2_767
O4 K1 O1 94.56(12) 2_767 .
O4 K1 O2 100.61(10) 2_767 .
O4 K1 O2 79.39(10) . .
O4 K1 O2 79.39(10) 2_767 2_767
O4 K1 O2 100.61(10) . 2_767
O4 K1 O3 84.09(10) 2_767 .
O4 K1 O3 84.09(10) . 2_767
O4 K1 O3 95.91(10) . .
O4 K1 O3 95.91(10) 2_767 2_767
O4 K1 O4 180.0 . 2_767
C63 O1 K1 110.5(3) . .
C68 O1 K1 113.5(3) . .
C68 O1 C63 110.9(5) . .
C64 O2 K1 112.2(4) . .
C65 O2 K1 118.3(3) . .
C65 O2 C64 113.4(5) . .
C66 O3 K1 118.1(3) . .
C66 O3 C67 112.2(5) . 2_767
C67 O3 K1 112.9(3) 2_767 .
C82 O8 K2 124.0(5) . .
C79 O8 K2 116.8(5) . .
C79 O8 C82 109.4(7) . .
O1 C63 H63A 109.7 . .
O1 C63 H63B 109.7 . .
O1 C63 C64 109.7(5) . .
H63A C63 H63B 108.2 . .
C64 C63 H63A 109.7 . .
C64 C63 H63B 109.7 . .
O2 C64 C63 107.7(5) . .
O2 C64 H64A 110.2 . .
O2 C64 H64B 110.2 . .
C63 C64 H64A 110.2 . .
C63 C64 H64B 110.2 . .
H64A C64 H64B 108.5 . .
O2 C65 H65A 109.7 . .
O2 C65 H65B 109.7 . .
O2 C65 C66 109.7(4) . .
H65A C65 H65B 108.2 . .
C66 C65 H65A 109.7 . .
C66 C65 H65B 109.7 . .
O3 C66 C65 107.6(4) . .
O3 C66 H66A 110.2 . .
O3 C66 H66B 110.2 . .
C65 C66 H66A 110.2 . .
C65 C66 H66B 110.2 . .
H66A C66 H66B 108.5 . .
O3 C67 H67A 109.9 2_767 .
O3 C67 H67B 109.9 2_767 .
O3 C67 C68 108.9(4) 2_767 .
H67A C67 H67B 108.3 . .
C68 C67 H67A 109.9 . .
C68 C67 H67B 109.9 . .
O1 C68 C67 108.9(5) . .
O1 C68 H68A 109.9 . .
O1 C68 H68B 109.9 . .
C67 C68 H68A 109.9 . .
C67 C68 H68B 109.9 . .
H68A C68 H68B 108.3 . .
H79A C79A H79B 108.9 . .
C80A C79A H79A 110.9 . .
C80A C79A H79B 110.9 . .
O8A C79A H79A 110.9 . .
O8A C79A H79B 110.9 . .
O8A C79A C80A 104.5(7) . .
C79A C80A H80A 111.1 . .
C79A C80A H80B 111.1 . .
C79A C80A C81A 103.3(5) . .
H80A C80A H80B 109.1 . .
C81A C80A H80A 111.1 . .
C81A C80A H80B 111.1 . .
C80A C81A H81A 110.9 . .
C80A C81A H81B 110.9 . .
H81A C81A H81B 108.9 . .
C82A C81A C80A 104.4(5) . .
C82A C81A H81A 110.9 . .
C82A C81A H81B 110.9 . .
C81A C82A H82A 110.1 . .
C81A C82A H82B 110.1 . .
H82A C82A H82B 108.4 . .
O8A C82A C81A 108.0(7) . .
O8A C82A H82A 110.1 . .
O8A C82A H82B 110.1 . .
H83A C83 H83B 109.5 . .
H83A C83 H83C 109.5 . .
H83B C83 H83C 109.5 . .
C84 C83 H83A 109.5 . .
C84 C83 H83B 109.5 . .
C84 C83 H83C 109.5 . .
C85 C84 C83 119.1(14) . .
C89 C84 C83 120.2(14) . .
C89 C84 C85 121(2) . .
C84 C85 H85 122.7 . .
C86 C85 C84 115(2) . .
C86 C85 H85 122.7 . .
C85 C86 H86 118.4 . .
C87 C86 C85 123(2) . .
C87 C86 H86 118.4 . .
C86 C87 H87 118.3 . .
C88 C87 C86 123(2) . .
C88 C87 H87 118.3 . .
C87 C88 H88 123.1 . .
C87 C88 C89 114(2) . .
C89 C88 H88 123.1 . .
C84 C89 H89 118.0 . .
C88 C89 C84 124(2) . .
C88 C89 H89 118.0 . .
O8 C82 H82C 110.3 . .
O8 C82 H82D 110.3 . .
O8 C82 C81 107.3(6) . .
H82C C82 H82D 108.5 . .
C81 C82 H82C 110.3 . .
C81 C82 H82D 110.3 . .
O8 C79 H79C 110.9 . .
O8 C79 H79D 110.9 . .
O8 C79 C80 104.1(7) . .
H79C C79 H79D 108.9 . .
C80 C79 H79C 110.9 . .
C80 C79 H79D 110.9 . .
C79 C80 H80C 111.0 . .
C79 C80 H80D 111.0 . .
C79 C80 C81 103.6(6) . .
H80C C80 H80D 109.0 . .
C81 C80 H80C 111.0 . .
C81 C80 H80D 111.0 . .
C82 C81 C80 104.2(6) . .
C82 C81 H81C 110.9 . .
C82 C81 H81D 110.9 . .
C80 C81 H81C 110.9 . .
C80 C81 H81D 110.9 . .
H81C C81 H81D 108.9 . .
H69A C69 H69B 108.4 . .
C70 C69 H69A 110.1 . .
C70 C69 H69B 110.1 . .
O4 C69 H69A 110.1 . .
O4 C69 H69B 110.1 . .
O4 C69 C70 108.1(4) . .
H72A C72 H72B 108.6 . .
C71 C72 H72A 110.4 . .
C71 C72 H72B 110.4 . .
O4 C72 H72A 110.4 . .
O4 C72 H72B 110.4 . .
O4 C72 C71 106.5(4) . .
C72 C71 H71A 111.6 . .
C72 C71 H71B 111.6 . .
C72 C71 C70 100.8(4) . .
H71A C71 H71B 109.4 . .
C70 C71 H71A 111.6 . .
C70 C71 H71B 111.6 . .
C69 C70 C71 102.4(5) . .
C69 C70 H70A 111.3 . .
C69 C70 H70B 111.3 . .
C71 C70 H70A 111.3 . .
C71 C70 H70B 111.3 . .
H70A C70 H70B 109.2 . .
C79A O8A K2 121.4(5) . .
C79A O8A C82A 108.8(8) . .
C82A O8A K2 118.0(6) . .
C69 O4 K1 119.4(3) . .
C69 O4 C72 107.6(4) . .
C72 O4 K1 114.0(3) . .
H83D C83A H83E 109.5 . .
H83D C83A H83F 109.5 . .
H83E C83A H83F 109.5 . .
C84A C83A H83D 109.5 . .
C84A C83A H83E 109.5 . .
C84A C83A H83F 109.5 . .
C85A C84A C83A 120.9(8) . .
C85A C84A C89A 117.1(9) . .
C89A C84A C83A 122.0(8) . .
C84A C85A H85A 118.7 . .
C86A C85A C84A 122.6(8) . .
C86A C85A H85A 118.7 . .
C85A C86A H86A 120.9 . .
C87A C86A C85A 118.3(8) . .
C87A C86A H86A 120.9 . .
C86A C87A H87A 119.3 . .
C86A C87A C88A 121.5(10) . .
C88A C87A H87A 119.3 . .
C87A C88A H88A 120.1 . .
C87A C88A C89A 119.8(9) . .
C89A C88A H88A 120.1 . .
C84A C89A H89A 119.6 . .
C88A C89A C84A 120.7(9) . .
C88A C89A H89A 119.6 . .

loop_
_geom_bond_atom_site_label_1
_geom_bond_atom_site_label_2
_geom_bond_distance
_geom_bond_site_symmetry_2
Pr1 N1 2.579(3) .
Pr1 N2 2.540(3) .
Pr1 N3 2.567(3) .
Pr1 N4 2.564(3) .
Pr1 C1 2.579(4) .
Pr1 C32 2.573(4) .
P1 N1 1.618(3) .
P1 C1 1.629(4) .
P1 C2 1.833(4) .
P1 C8 1.829(4) .
P2 N2 1.611(3) .
P2 C1 1.647(4) .
P2 C17 1.836(4) .
P2 C23 1.834(4) .
P3 N3 1.618(3) .
P3 C32 1.632(4) .
P3 C33 1.841(4) .
P3 C39 1.840(4) .
P4 N4 1.618(3) .
P4 C32 1.628(4) .
P4 C48 1.841(4) .
P4 C54 1.848(4) .
Si1 N1 1.702(3) .
Si1 C14 1.880(5) .
Si1 C15 1.876(4) .
Si1 C16 1.864(4) .
Si2 N2 1.712(3) .
Si2 C29 1.881(4) .
Si2 C30 1.877(5) .
Si2 C31 1.871(4) .
Si3 N3 1.699(3) .
Si3 C45 1.884(4) .
Si3 C46 1.867(4) .
Si3 C47 1.888(4) .
Si4 N4 1.705(3) .
Si4 C60 1.890(5) .
Si4 C61 1.863(5) .
Si4 C62 1.855(5) .
C2 C3 1.412(6) .
C2 C7 1.382(6) .
C3 H3 0.9500 .
C3 C4 1.372(6) .
C4 H4 0.9500 .
C4 C5 1.387(8) .
C5 H5 0.9500 .
C5 C6 1.384(7) .
C6 H6 0.9500 .
C6 C7 1.385(6) .
C7 H7 0.9500 .
C8 C9 1.391(5) .
C8 C13 1.387(5) .
C9 H9 0.9500 .
C9 C10 1.388(6) .
C10 H10 0.9500 .
C10 C11 1.375(7) .
C11 H11 0.9500 .
C11 C12 1.384(7) .
C12 H12 0.9500 .
C12 C13 1.392(6) .
C13 H13 0.9500 .
C14 H14A 0.9800 .
C14 H14B 0.9800 .
C14 H14C 0.9800 .
C15 H15A 0.9800 .
C15 H15B 0.9800 .
C15 H15C 0.9800 .
C16 H16A 0.9800 .
C16 H16B 0.9800 .
C16 H16C 0.9800 .
C17 C18 1.395(5) .
C17 C22 1.391(5) .
C18 H18 0.9500 .
C18 C19 1.399(6) .
C19 H19 0.9500 .
C19 C20 1.373(7) .
C20 H20 0.9500 .
C20 C21 1.392(6) .
C21 H21 0.9500 .
C21 C22 1.388(6) .
C22 H22 0.9500 .
C23 C24 1.389(6) .
C23 C28 1.382(6) .
C24 H24 0.9500 .
C24 C25 1.387(6) .
C25 H25 0.9500 .
C25 C26 1.384(7) .
C26 H26 0.9500 .
C26 C27 1.391(8) .
C27 H27 0.9500 .
C27 C28 1.395(6) .
C28 H28 0.9500 .
C29 H29A 0.9800 .
C29 H29B 0.9800 .
C29 H29C 0.9800 .
C30 H30A 0.9800 .
C30 H30B 0.9800 .
C30 H30C 0.9800 .
C31 H31A 0.9800 .
C31 H31B 0.9800 .
C31 H31C 0.9800 .
C33 C34 1.389(6) .
C33 C38 1.387(6) .
C34 H34 0.9500 .
C34 C35 1.402(6) .
C35 H35 0.9500 .
C35 C36 1.385(7) .
C36 H36 0.9500 .
C36 C37 1.372(7) .
C37 H37 0.9500 .
C37 C38 1.397(6) .
C38 H38 0.9500 .
C39 C40 1.387(6) .
C39 C44 1.387(6) .
C40 H40 0.9500 .
C40 C41 1.383(6) .
C41 H41 0.9500 .
C41 C42 1.366(8) .
C42 H42 0.9500 .
C42 C43 1.376(8) .
C43 H43 0.9500 .
C43 C44 1.399(7) .
C44 H44 0.9500 .
C45 H45A 0.9800 .
C45 H45B 0.9800 .
C45 H45C 0.9800 .
C46 H46A 0.9800 .
C46 H46B 0.9800 .
C46 H46C 0.9800 .
C47 H47A 0.9800 .
C47 H47B 0.9800 .
C47 H47C 0.9800 .
C48 C49 1.373(6) .
C48 C53 1.401(6) .
C49 H49 0.9500 .
C49 C50 1.396(6) .
C50 H50 0.9500 .
C50 C51 1.375(8) .
C51 H51 0.9500 .
C51 C52 1.386(9) .
C52 H52 0.9500 .
C52 C53 1.392(7) .
C53 H53 0.9500 .
C54 C55 1.383(8) .
C54 C59 1.390(6) .
C55 H55 0.9500 .
C55 C56 1.408(7) .
C56 H56 0.9500 .
C56 C57 1.373(10) .
C57 H57 0.9500 .
C57 C58 1.378(11) .
C58 H58 0.9500 .
C58 C59 1.400(7) .
C59 H59 0.9500 .
C60 H60A 0.9800 .
C60 H60B 0.9800 .
C60 H60C 0.9800 .
C61 H61A 0.9800 .
C61 H61B 0.9800 .
C61 H61C 0.9800 .
C62 H62A 0.9800 .
C62 H62B 0.9800 .
C62 H62C 0.9800 .
K2 O5 2.814(3) .
K2 O5 2.814(3) 2_656
K2 O6 2.795(3) 2_656
K2 O6 2.795(3) .
K2 O7 2.834(3) .
K2 O7 2.834(3) 2_656
K2 O8 2.690(6) 2_656
K2 O8 2.690(6) .
K2 O8A 2.700(5) .
K2 O8A 2.700(5) 2_656
O5 C73 1.417(5) .
O5 C78 1.417(6) 2_656
O6 C74 1.427(5) .
O6 C75 1.418(5) .
O7 C76 1.419(5) .
O7 C77 1.430(5) .
C73 H73A 0.9900 .
C73 H73B 0.9900 .
C73 C74 1.499(6) .
C74 H74A 0.9900 .
C74 H74B 0.9900 .
C75 H75A 0.9900 .
C75 H75B 0.9900 .
C75 C76 1.503(6) .
C76 H76A 0.9900 .
C76 H76B 0.9900 .
C77 H77A 0.9900 .
C77 H77B 0.9900 .
C77 C78 1.499(7) .
C78 O5 1.417(6) 2_656
C78 H78A 0.9900 .
C78 H78B 0.9900 .
K1 O1 2.753(3) 2_767
K1 O1 2.753(3) .
K1 O2 2.788(3) .
K1 O2 2.788(3) 2_767
K1 O3 2.821(3) .
K1 O3 2.821(3) 2_767
K1 O4 2.720(3) 2_767
K1 O4 2.720(3) .
O1 C63 1.436(8) .
O1 C68 1.421(8) .
O2 C64 1.434(8) .
O2 C65 1.419(7) .
O3 C66 1.414(7) .
O3 C67 1.424(8) 2_767
O8 C82 1.452(7) .
O8 C79 1.428(7) .
C63 H63A 0.9900 .
C63 H63B 0.9900 .
C63 C64 1.475(11) .
C64 H64A 0.9900 .
C64 H64B 0.9900 .
C65 H65A 0.9900 .
C65 H65B 0.9900 .
C65 C66 1.486(10) .
C66 H66A 0.9900 .
C66 H66B 0.9900 .
C67 O3 1.424(8) 2_767
C67 H67A 0.9900 .
C67 H67B 0.9900 .
C67 C68 1.469(11) .
C68 H68A 0.9900 .
C68 H68B 0.9900 .
C79A H79A 0.9900 .
C79A H79B 0.9900 .
C79A C80A 1.488(8) .
C79A O8A 1.427(7) .
C80A H80A 0.9900 .
C80A H80B 0.9900 .
C80A C81A 1.559(10) .
C81A H81A 0.9900 .
C81A H81B 0.9900 .
C81A C82A 1.465(8) .
C82A H82A 0.9900 .
C82A H82B 0.9900 .
C82A O8A 1.444(8) .
C83 H83A 0.9800 .
C83 H83B 0.9800 .
C83 H83C 0.9800 .
C83 C84 1.477(13) .
C84 C85 1.399(10) .
C84 C89 1.398(10) .
C85 H85 0.9500 .
C85 C86 1.382(12) .
C86 H86 0.9500 .
C86 C87 1.372(11) .
C87 H87 0.9500 .
C87 C88 1.371(11) .
C88 H88 0.9500 .
C88 C89 1.385(12) .
C89 H89 0.9500 .
C82 H82C 0.9900 .
C82 H82D 0.9900 .
C82 C81 1.479(9) .
C79 H79C 0.9900 .
C79 H79D 0.9900 .
C79 C80 1.490(8) .
C80 H80C 0.9900 .
C80 H80D 0.9900 .
C80 C81 1.549(11) .
C81 H81C 0.9900 .
C81 H81D 0.9900 .
C69 H69A 0.9900 .
C69 H69B 0.9900 .
C69 C70 1.489(7) .
C69 O4 1.432(5) .
C72 H72A 0.9900 .
C72 H72B 0.9900 .
C72 C71 1.489(6) .
C72 O4 1.434(5) .
C71 H71A 0.9900 .
C71 H71B 0.9900 .
C71 C70 1.535(8) .
C70 H70A 0.9900 .
C70 H70B 0.9900 .
C83A H83D 0.9800 .
C83A H83E 0.9800 .
C83A H83F 0.9800 .
C83A C84A 1.478(11) .
C84A C85A 1.399(8) .
C84A C89A 1.400(8) .
C85A H85A 0.9500 .
C85A C86A 1.381(10) .
C86A H86A 0.9500 .
C86A C87A 1.369(10) .
C87A H87A 0.9500 .
C87A C88A 1.380(10) .
C88A H88A 0.9500 .
C88A C89A 1.383(10) .
C89A H89A 0.9500 .

loop_
_geom_torsion_atom_site_label_1
_geom_torsion_atom_site_label_2
_geom_torsion_atom_site_label_3
_geom_torsion_atom_site_label_4
_geom_torsion
_geom_torsion_site_symmetry_1
_geom_torsion_site_symmetry_2
_geom_torsion_site_symmetry_3
_geom_torsion_site_symmetry_4
P1 C2 C3 C4 176.6(3) . . . .
P1 C2 C7 C6 -176.7(3) . . . .
P1 C8 C9 C10 -178.8(3) . . . .
P1 C8 C13 C12 178.8(4) . . . .
P2 C17 C18 C19 176.5(3) . . . .
P2 C17 C22 C21 -174.9(3) . . . .
P2 C23 C24 C25 173.1(3) . . . .
P2 C23 C28 C27 -174.0(3) . . . .
P3 C33 C34 C35 179.9(3) . . . .
P3 C33 C38 C37 -179.5(3) . . . .
P3 C39 C40 C41 170.4(4) . . . .
P3 C39 C44 C43 -170.7(5) . . . .
P4 C48 C49 C50 170.0(3) . . . .
P4 C48 C53 C52 -170.2(4) . . . .
P4 C54 C55 C56 -178.8(4) . . . .
P4 C54 C59 C58 -180.0(4) . . . .
N1 P1 C1 Pr1 3.52(18) . . . .
N1 P1 C1 P2 121.0(8) . . . .
N1 P1 C2 C3 -79.6(3) . . . .
N1 P1 C2 C7 98.0(3) . . . .
N1 P1 C8 C9 -172.3(3) . . . .
N1 P1 C8 C13 8.0(4) . . . .
N2 P2 C1 Pr1 1.42(18) . . . .
N2 P2 C1 P1 -116.1(9) . . . .
N2 P2 C17 C18 -95.5(3) . . . .
N2 P2 C17 C22 82.3(3) . . . .
N2 P2 C23 C24 -159.4(3) . . . .
N2 P2 C23 C28 16.4(4) . . . .
N3 P3 C32 Pr1 -1.22(18) . . . .
N3 P3 C33 C34 60.9(4) . . . .
N3 P3 C33 C38 -120.5(3) . . . .
N3 P3 C39 C40 15.5(4) . . . .
N3 P3 C39 C44 -172.4(4) . . . .
N4 P4 C32 Pr1 -3.44(19) . . . .
N4 P4 C48 C49 25.0(4) . . . .
N4 P4 C48 C53 -164.1(3) . . . .
N4 P4 C54 C55 -106.6(4) . . . .
N4 P4 C54 C59 74.0(4) . . . .
C1 P1 N1 Pr1 -3.52(18) . . . .
C1 P1 N1 Si1 146.5(3) . . . .
C1 P1 C2 C3 157.8(3) . . . .
C1 P1 C2 C7 -24.6(4) . . . .
C1 P1 C8 C9 -48.0(4) . . . .
C1 P1 C8 C13 132.3(4) . . . .
C1 P2 N2 Pr1 -1.45(18) . . . .
C1 P2 N2 Si2 150.6(3) . . . .
C1 P2 C17 C18 140.2(3) . . . .
C1 P2 C17 C22 -42.1(4) . . . .
C1 P2 C23 C24 -40.9(3) . . . .
C1 P2 C23 C28 134.9(3) . . . .
C2 P1 N1 Pr1 -128.15(15) . . . .
C2 P1 N1 Si1 21.9(3) . . . .
C2 P1 C1 Pr1 126.12(15) . . . .
C2 P1 C1 P2 -116.4(8) . . . .
C2 P1 C8 C9 72.2(3) . . . .
C2 P1 C8 C13 -107.5(4) . . . .
C2 C3 C4 C5 0.2(7) . . . .
C3 C2 C7 C6 0.9(6) . . . .
C3 C4 C5 C6 0.6(7) . . . .
C4 C5 C6 C7 -0.7(7) . . . .
C5 C6 C7 C2 -0.1(7) . . . .
C7 C2 C3 C4 -0.9(6) . . . .
C8 P1 N1 Pr1 122.93(14) . . . .
C8 P1 N1 Si1 -87.0(3) . . . .
C8 P1 C1 Pr1 -121.85(15) . . . .
C8 P1 C1 P2 -4.4(9) . . . .
C8 P1 C2 C3 37.3(3) . . . .
C8 P1 C2 C7 -145.1(3) . . . .
C8 C9 C10 C11 -0.6(7) . . . .
C9 C8 C13 C12 -0.9(7) . . . .
C9 C10 C11 C12 0.2(7) . . . .
C10 C11 C12 C13 -0.2(8) . . . .
C11 C12 C13 C8 0.6(8) . . . .
C13 C8 C9 C10 0.9(6) . . . .
C14 Si1 N1 Pr1 87.1(2) . . . .
C14 Si1 N1 P1 -55.9(3) . . . .
C15 Si1 N1 Pr1 -150.0(2) . . . .
C15 Si1 N1 P1 67.0(3) . . . .
C16 Si1 N1 Pr1 -31.4(2) . . . .
C16 Si1 N1 P1 -174.4(3) . . . .
C17 P2 N2 Pr1 -130.71(13) . . . .
C17 P2 N2 Si2 21.4(3) . . . .
C17 P2 C1 Pr1 126.60(14) . . . .
C17 P2 C1 P1 9.0(9) . . . .
C17 P2 C23 C24 83.7(3) . . . .
C17 P2 C23 C28 -100.4(3) . . . .
C17 C18 C19 C20 -0.9(7) . . . .
C18 C17 C22 C21 2.9(6) . . . .
C18 C19 C20 C21 1.3(7) . . . .
C19 C20 C21 C22 0.3(7) . . . .
C20 C21 C22 C17 -2.5(7) . . . .
C22 C17 C18 C19 -1.2(6) . . . .
C23 P2 N2 Pr1 117.35(14) . . . .
C23 P2 N2 Si2 -90.6(3) . . . .
C23 P2 C1 Pr1 -117.95(15) . . . .
C23 P2 C1 P1 124.5(8) . . . .
C23 P2 C17 C18 21.2(4) . . . .
C23 P2 C17 C22 -161.1(3) . . . .
C23 C24 C25 C26 1.7(7) . . . .
C24 C23 C28 C27 1.9(6) . . . .
C24 C25 C26 C27 0.5(7) . . . .
C25 C26 C27 C28 -1.5(7) . . . .
C26 C27 C28 C23 0.3(7) . . . .
C28 C23 C24 C25 -2.9(6) . . . .
C29 Si2 N2 Pr1 -167.3(2) . . . .
C29 Si2 N2 P2 46.3(4) . . . .
C30 Si2 N2 Pr1 72.2(2) . . . .
C30 Si2 N2 P2 -74.3(3) . . . .
C31 Si2 N2 Pr1 -45.8(2) . . . .
C31 Si2 N2 P2 167.7(3) . . . .
C32 P3 N3 Pr1 1.22(18) . . . .
C32 P3 N3 Si3 -158.9(3) . . . .
C32 P3 C33 C34 -175.2(3) . . . .
C32 P3 C33 C38 3.4(4) . . . .
C32 P3 C39 C40 -105.3(4) . . . .
C32 P3 C39 C44 66.8(4) . . . .
C32 P4 N4 Pr1 3.5(2) . . . .
C32 P4 N4 Si4 -158.3(3) . . . .
C32 P4 C48 C49 -93.9(3) . . . .
C32 P4 C48 C53 76.9(4) . . . .
C32 P4 C54 C55 17.6(4) . . . .
C32 P4 C54 C59 -161.8(4) . . . .
C33 P3 N3 Pr1 127.15(15) . . . .
C33 P3 N3 Si3 -33.0(3) . . . .
C33 P3 C32 Pr1 -127.22(15) . . . .
C33 P3 C39 C40 134.8(4) . . . .
C33 P3 C39 C44 -53.1(4) . . . .
C33 C34 C35 C36 -1.9(7) . . . .
C34 C33 C38 C37 -1.0(6) . . . .
C34 C35 C36 C37 2.0(7) . . . .
C35 C36 C37 C38 -1.6(7) . . . .
C36 C37 C38 C33 1.1(7) . . . .
C38 C33 C34 C35 1.4(6) . . . .
C39 P3 N3 Pr1 -121.11(15) . . . .
C39 P3 N3 Si3 78.7(3) . . . .
C39 P3 C32 Pr1 120.13(15) . . . .
C39 P3 C33 C34 -56.2(4) . . . .
C39 P3 C33 C38 122.4(3) . . . .
C39 C40 C41 C42 0.9(7) . . . .
C40 C39 C44 C43 1.6(8) . . . .
C40 C41 C42 C43 0.2(9) . . . .
C41 C42 C43 C44 -0.3(10) . . . .
C42 C43 C44 C39 -0.6(10) . . . .
C44 C39 C40 C41 -1.8(7) . . . .
C45 Si3 N3 Pr1 -90.2(2) . . . .
C45 Si3 N3 P3 65.1(3) . . . .
C46 Si3 N3 Pr1 28.2(2) . . . .
C46 Si3 N3 P3 -176.5(3) . . . .
C47 Si3 N3 Pr1 144.82(18) . . . .
C47 Si3 N3 P3 -59.9(3) . . . .
C48 P4 N4 Pr1 -117.37(15) . . . .
C48 P4 N4 Si4 80.9(3) . . . .
C48 P4 C32 Pr1 115.70(17) . . . .
C48 P4 C54 C55 137.2(4) . . . .
C48 P4 C54 C59 -42.3(4) . . . .
C48 C49 C50 C51 0.6(7) . . . .
C49 C48 C53 C52 0.7(7) . . . .
C49 C50 C51 C52 0.0(8) . . . .
C50 C51 C52 C53 -0.2(9) . . . .
C51 C52 C53 C48 -0.1(9) . . . .
C53 C48 C49 C50 -1.0(6) . . . .
C54 P4 N4 Pr1 130.57(18) . . . .
C54 P4 N4 Si4 -31.2(4) . . . .
C54 P4 C32 Pr1 -130.40(15) . . . .
C54 P4 C48 C49 144.8(3) . . . .
C54 P4 C48 C53 -44.4(4) . . . .
C54 C55 C56 C57 -0.6(9) . . . .
C55 C54 C59 C58 0.6(7) . . . .
C55 C56 C57 C58 -0.7(10) . . . .
C56 C57 C58 C59 1.9(9) . . . .
C57 C58 C59 C54 -1.9(8) . . . .
C59 C54 C55 C56 0.6(7) . . . .
C60 Si4 N4 Pr1 156.1(3) . . . .
C60 Si4 N4 P4 -48.0(4) . . . .
C61 Si4 N4 Pr1 39.7(3) . . . .
C61 Si4 N4 P4 -164.3(3) . . . .
C62 Si4 N4 Pr1 -80.5(3) . . . .
C62 Si4 N4 P4 75.5(3) . . . .
K2 O5 C73 C74 46.3(4) . . . .
K2 O6 C74 C73 52.7(4) . . . .
K2 O6 C75 C76 -50.2(4) . . . .
K2 O7 C76 C75 -51.2(4) . . . .
K2 O7 C77 C78 49.4(4) . . . .
K2 O8 C82 C81 -158.3(14) . . . .
K2 O8 C79 C80 177.6(8) . . . .
O5 C73 C74 O6 -67.1(4) . . . .
O6 C75 C76 O7 70.0(4) . . . .
O7 C77 C78 O5 -64.3(5) . . . 2_656
C74 O6 C75 C76 -178.8(3) . . . .
C75 O6 C74 C73 -178.6(3) . . . .
C76 O7 C77 C78 178.1(4) . . . .
C77 O7 C76 C75 178.0(4) . . . .
C78 O5 C73 C74 -177.7(3) 2_656 . . .
K1 O1 C63 C64 54.9(6) . . . .
K1 O1 C68 C67 -53.8(6) . . . .
K1 O2 C64 C63 48.0(6) . . . .
K1 O2 C65 C66 -45.8(5) . . . .
K1 O3 C66 C65 -46.7(5) . . . .
O1 C63 C64 O2 -70.9(7) . . . .
O2 C65 C66 O3 59.2(5) . . . .
O3 C67 C68 O1 67.9(6) 2_767 . . .
O8 C82 C81 C80 -8(2) . . . .
O8 C79 C80 C81 -33.8(16) . . . .
C63 O1 C68 C67 -178.9(5) . . . .
C64 O2 C65 C66 179.6(5) . . . .
C65 O2 C64 C63 -174.7(5) . . . .
C67 O3 C66 C65 179.3(4) 2_767 . . .
C68 O1 C63 C64 -178.4(5) . . . .
C79A C80A C81A C82A -22.9(16) . . . .
C80A C79A O8A K2 -173.5(8) . . . .
C80A C79A O8A C82A -31.5(16) . . . .
C80A C81A C82A O8A 4.6(19) . . . .
C81A C82A O8A K2 160.1(9) . . . .
C81A C82A O8A C79A 16.6(19) . . . .
C83 C84 C85 C86 179(2) . . . .
C83 C84 C89 C88 177(2) . . . .
C84 C85 C86 C87 5(4) . . . .
C85 C84 C89 C88 1(4) . . . .
C85 C86 C87 C88 -1(4) . . . .
C86 C87 C88 C89 -3(3) . . . .
C87 C88 C89 C84 3(4) . . . .
C89 C84 C85 C86 -5(4) . . . .
C82 O8 C79 C80 30.3(13) . . . .
C79 O8 C82 C81 -13.9(18) . . . .
C79 C80 C81 C82 25(2) . . . .
C72 C71 C70 C69 -35.8(7) . . . .
C71 C72 O4 K1 112.0(4) . . . .
C71 C72 O4 C69 -22.8(6) . . . .
C70 C69 O4 K1 -133.2(4) . . . .
C70 C69 O4 C72 -1.3(6) . . . .
O8A C79A C80A C81A 32.9(14) . . . .
O4 C69 C70 C71 23.7(7) . . . .
O4 C72 C71 C70 36.5(7) . . . .
C83A C84A C85A C86A -179.6(10) . . . .
C83A C84A C89A C88A -179.2(10) . . . .
C84A C85A C86A C87A -2.2(15) . . . .
C85A C84A C89A C88A -1.2(15) . . . .
C85A C86A C87A C88A 0.8(14) . . . .
C86A C87A C88A C89A 0.3(14) . . . .
C87A C88A C89A C84A -0.1(15) . . . .
C89A C84A C85A C86A 2.3(16) . . . .
